data_7048457
loop_
_publ_author_name
'Fischer, Malte'
'Schwitalla, Kevin'
'Baues, Svenja'
'Schmidtmann, Marc'
'Beckhaus, Ruediger'

_publ_section_title
;
 FLP behaviour of cationic titanium complexes with tridentate
 Cp,O,N-ligands: highly efficient syntheses and activation reactions of
 C-X bonds (X = Cl, F).
;
_journal_issue 4
_journal_name_full 'Dalton transactions (Cambridge, England : 2003)'
_journal_page_first 1516
_journal_page_last 1523
_journal_paper_doi 10.1039/c8dt04707c
_journal_volume 48
_journal_year 2019
_chemical_formula_structural Ti(CH3)(C10H15)(C33H39NO)
_chemical_formula_sum 'C44 H57 N O Ti'
_chemical_formula_weight 663.80
_space_group_crystal_system monoclinic
_space_group_IT_number 14
_space_group_name_Hall '-P 2ybc'
_space_group_name_H-M_alt 'P 1 21/c 1'
_symmetry_space_group_name_Hall '-P 2ybc'
_symmetry_space_group_name_H-M 'P 1 21/c 1'
_atom_sites_solution_hydrogens difmap
_atom_sites_solution_primary direct
_atom_sites_solution_secondary difmap
_audit_creation_method SHELXL-2018/3
_audit_update_record
;
2018-10-04 deposited with the CCDC.
2019-01-08 downloaded from the CCDC.
;
_cell_angle_alpha 90
_cell_angle_beta 90.1527(18)
_cell_angle_gamma 90
_cell_formula_units_Z 16
_cell_length_a 23.4500(8)
_cell_length_b 40.0669(13)
_cell_length_c 15.0655(5)
_cell_measurement_reflns_used 9860
_cell_measurement_temperature 100(2)
_cell_measurement_theta_max 26.71
_cell_measurement_theta_min 2.21
_cell_volume 14155.0(8)
_computing_cell_refinement 'Bruker SAINT V8.37A'
_computing_data_collection 'Bruker APEX2'
_computing_data_reduction 'Bruker SAINT V8.37A'
_computing_structure_refinement 'SHELXL-2018/3 (Sheldrick, 2018)'
_computing_structure_solution 'SHELXS-2013/1 (Sheldrick, 2013)'
_diffrn_ambient_temperature 100(2)
_diffrn_measured_fraction_theta_full 1.000
_diffrn_measured_fraction_theta_max 1.000
_diffrn_measurement_device_type 'Bruker APEX-II CCD'
_diffrn_measurement_method '\f and \w scans'
_diffrn_radiation_type MoK\a
_diffrn_radiation_wavelength 0.71073
_diffrn_reflns_av_R_equivalents 0.1043
_diffrn_reflns_av_unetI/netI 0.0818
_diffrn_reflns_Laue_measured_fraction_full 1.000
_diffrn_reflns_Laue_measured_fraction_max 1.000
_diffrn_reflns_limit_h_max 28
_diffrn_reflns_limit_h_min -31
_diffrn_reflns_limit_k_max 54
_diffrn_reflns_limit_k_min -54
_diffrn_reflns_limit_l_max 20
_diffrn_reflns_limit_l_min -20
_diffrn_reflns_number 246338
_diffrn_reflns_point_group_measured_fraction_full 1.000
_diffrn_reflns_point_group_measured_fraction_max 1.000
_diffrn_reflns_theta_full 25.242
_diffrn_reflns_theta_max 28.699
_diffrn_reflns_theta_min 1.337
_diffrn_source 'sealed tube'
_exptl_absorpt_coefficient_mu 0.277
_exptl_absorpt_correction_T_max 1.0000
_exptl_absorpt_correction_T_min 0.8714
_exptl_absorpt_correction_type numerical
_exptl_absorpt_process_details 'SADABS-2016/2 (Sheldrick)'
_exptl_crystal_colour colourless
_exptl_crystal_density_diffrn 1.246
_exptl_crystal_description block
_exptl_crystal_F_000 5728
_exptl_crystal_size_max 0.400
_exptl_crystal_size_mid 0.160
_exptl_crystal_size_min 0.060
_refine_diff_density_max 0.633
_refine_diff_density_min -0.670
_refine_diff_density_rms 0.073
_refine_ls_extinction_method none
_refine_ls_goodness_of_fit_ref 1.044
_refine_ls_hydrogen_treatment constr
_refine_ls_matrix_type full
_refine_ls_number_parameters 1722
_refine_ls_number_reflns 36597
_refine_ls_number_restraints 0
_refine_ls_restrained_S_all 1.044
_refine_ls_R_factor_all 0.1076
_refine_ls_R_factor_gt 0.0542
_refine_ls_shift/su_max 0.001
_refine_ls_shift/su_mean 0.000
_refine_ls_structure_factor_coef Fsqd
_refine_ls_weighting_details 'w=1/[\s^2^(Fo^2^)+(0.0500P)^2^+5.0000P] where P=(Fo^2^+2Fc^2^)/3'
_refine_ls_weighting_scheme calc
_refine_ls_wR_factor_gt 0.1113
_refine_ls_wR_factor_ref 0.1341
_reflns_Friedel_coverage 0.000
_reflns_number_gt 23400
_reflns_number_total 36597
_reflns_threshold_expression 'I > 2\s(I)'
_cod_data_source_file c8dt04707c2.cif
_cod_data_source_block 3c
_cod_depositor_comments 'Adding full bibliography for 7048452--7048457.cif.'
_cod_database_code 7048457
_shelx_shelxl_version_number 2018/3
_shelx_space_group_comment
;
The symmetry employed for this shelxl refinement is uniquely defined
by the following loop, which should always be used as a source of
symmetry information in preference to the above space-group names.
They are only intended as comments.
;
_shelx_estimated_absorpt_t_min 0.897
_shelx_estimated_absorpt_t_max 0.984
_exptl_absorpt_special_details
;
 numerical absorption correction followed by correction based on
 symmetry-related measurements (multi-scan)
;

loop_
_space_group_symop_operation_xyz
'x, y, z'
'-x, y+1/2, -z+1/2'
'-x, -y, -z'
'x, -y-1/2, z-1/2'

loop_
_atom_site_label
_atom_site_type_symbol
_atom_site_fract_x
_atom_site_fract_y
_atom_site_fract_z
_atom_site_U_iso_or_equiv
_atom_site_adp_type
_atom_site_occupancy
_atom_site_site_symmetry_order
_atom_site_calc_flag
_atom_site_refinement_flags_posn
_atom_site_refinement_flags_adp
Ti1 Ti -0.02939(2) 0.40833(2) 0.09375(3) 0.01143(9) Uani 1 1 d . .
O1 O 0.00363(7) 0.37229(4) 0.15128(11) 0.0126(4) Uani 1 1 d . .
N1 N 0.17835(9) 0.35571(5) 0.10023(14) 0.0136(4) Uani 1 1 d . .
C1 C 0.00026(11) 0.43973(6) 0.22303(16) 0.0140(5) Uani 1 1 d . .
C2 C -0.04899(11) 0.42177(6) 0.24703(16) 0.0138(5) Uani 1 1 d . .
C3 C -0.09532(11) 0.43358(6) 0.19555(17) 0.0153(5) Uani 1 1 d . .
C4 C -0.07482(11) 0.45979(6) 0.14056(17) 0.0148(5) Uani 1 1 d . .
C5 C -0.01556(11) 0.46377(6) 0.15839(16) 0.0136(5) Uani 1 1 d . .
C6 C 0.05879(11) 0.43562(6) 0.26200(17) 0.0177(6) Uani 1 1 d . .
H6A H 0.063576 0.412640 0.283008 0.027 Uiso 1 1 calc R U
H6B H 0.063574 0.451077 0.311885 0.027 Uiso 1 1 calc R U
H6C H 0.087455 0.440460 0.216565 0.027 Uiso 1 1 calc R U
C7 C -0.05217(12) 0.39515(6) 0.31751(17) 0.0184(6) Uani 1 1 d . .
H7A H -0.082555 0.379308 0.302526 0.028 Uiso 1 1 calc R U
H7B H -0.060383 0.405501 0.375007 0.028 Uiso 1 1 calc R U
H7C H -0.015650 0.383318 0.320834 0.028 Uiso 1 1 calc R U
C8 C -0.15673(11) 0.42368(7) 0.20863(18) 0.0194(6) Uani 1 1 d . .
H8A H -0.178473 0.428624 0.154567 0.029 Uiso 1 1 calc R U
H8B H -0.172751 0.436251 0.258480 0.029 Uiso 1 1 calc R U
H8C H -0.158891 0.399728 0.221347 0.029 Uiso 1 1 calc R U
C9 C -0.10987(11) 0.48257(6) 0.08256(18) 0.0192(6) Uani 1 1 d . .
H9A H -0.096466 0.481020 0.021145 0.029 Uiso 1 1 calc R U
H9B H -0.105921 0.505618 0.103493 0.029 Uiso 1 1 calc R U
H9C H -0.150036 0.475905 0.085309 0.029 Uiso 1 1 calc R U
C10 C 0.02033(11) 0.49208(6) 0.12713(17) 0.0181(6) Uani 1 1 d . .
H10A H 0.007918 0.498858 0.067642 0.027 Uiso 1 1 calc R U
H10B H 0.060347 0.485074 0.125132 0.027 Uiso 1 1 calc R U
H10C H 0.016344 0.510942 0.168071 0.027 Uiso 1 1 calc R U
C11 C -0.05724(10) 0.35833(6) 0.01826(16) 0.0129(5) Uani 1 1 d . .
C12 C -0.03299(11) 0.37882(6) -0.04694(16) 0.0149(5) Uani 1 1 d . .
H12 H 0.000610 0.373936 -0.079547 0.018 Uiso 1 1 calc R U
C13 C -0.06668(12) 0.40806(6) -0.05644(17) 0.0184(6) Uani 1 1 d . .
H13 H -0.059532 0.426052 -0.095949 0.022 Uiso 1 1 calc R U
C14 C -0.11212(11) 0.40562(6) 0.00261(17) 0.0179(6) Uani 1 1 d . .
H14 H -0.141973 0.421437 0.009306 0.022 Uiso 1 1 calc R U
C15 C -0.10616(11) 0.37551(6) 0.05091(17) 0.0148(5) Uani 1 1 d . .
H15 H -0.130537 0.368038 0.097095 0.018 Uiso 1 1 calc R U
C16 C -0.03214(11) 0.32597(6) 0.05550(16) 0.0123(5) Uani 1 1 d . .
C17 C -0.08266(10) 0.30467(6) 0.09502(17) 0.0134(5) Uani 1 1 d . .
H17 H -0.099922 0.316921 0.146166 0.016 Uiso 1 1 calc R U
C18 C -0.06572(11) 0.26919(6) 0.12499(17) 0.0163(5) Uani 1 1 d . .
H18A H -0.037835 0.270653 0.174296 0.020 Uiso 1 1 calc R U
H18B H -0.099861 0.257283 0.146988 0.020 Uiso 1 1 calc R U
C19 C -0.03958(11) 0.24970(6) 0.04805(17) 0.0161(6) Uani 1 1 d . .
H19 H -0.026602 0.227302 0.069340 0.019 Uiso 1 1 calc R U
C20 C 0.01142(11) 0.26937(6) 0.01212(17) 0.0154(5) Uani 1 1 d . .
H20A H 0.029130 0.256824 -0.037257 0.018 Uiso 1 1 calc R U
H20B H 0.040320 0.272034 0.059615 0.018 Uiso 1 1 calc R U
C21 C -0.00756(11) 0.30417(6) -0.02131(16) 0.0130(5) Uani 1 1 d . .
H21 H 0.026030 0.315859 -0.047713 0.016 Uiso 1 1 calc R U
C22 C -0.12871(11) 0.29930(6) 0.02205(17) 0.0157(5) Uani 1 1 d . .
H22A H -0.161296 0.286837 0.047354 0.019 Uiso 1 1 calc R U
H22B H -0.142915 0.321226 0.001296 0.019 Uiso 1 1 calc R U
C23 C -0.08442(11) 0.24538(6) -0.02546(18) 0.0189(6) Uani 1 1 d . .
H23A H -0.067767 0.232973 -0.075962 0.023 Uiso 1 1 calc R U
H23B H -0.117272 0.232496 -0.002621 0.023 Uiso 1 1 calc R U
C24 C -0.05289(11) 0.29867(6) -0.09428(17) 0.0162(5) Uani 1 1 d . .
H24A H -0.065397 0.320500 -0.118156 0.019 Uiso 1 1 calc R U
H24B H -0.036124 0.285639 -0.143571 0.019 Uiso 1 1 calc R U
C25 C -0.10432(11) 0.27993(6) -0.05641(17) 0.0175(6) Uani 1 1 d . .
H25 H -0.134196 0.277413 -0.103424 0.021 Uiso 1 1 calc R U
C26 C 0.01596(10) 0.33853(6) 0.12678(16) 0.0122(5) Uani 1 1 d . .
C27 C 0.07605(10) 0.33908(6) 0.08467(17) 0.0131(5) Uani 1 1 d . .
H27A H 0.086498 0.316020 0.067591 0.016 Uiso 1 1 calc R U
H27B H 0.074534 0.352613 0.029738 0.016 Uiso 1 1 calc R U
C28 C 0.12281(10) 0.35311(6) 0.14504(16) 0.0139(5) Uani 1 1 d . .
H28A H 0.111227 0.375510 0.166039 0.017 Uiso 1 1 calc R U
H28B H 0.126860 0.338500 0.197689 0.017 Uiso 1 1 calc R U
C29 C 0.01728(11) 0.31957(6) 0.21538(16) 0.0141(5) Uani 1 1 d . .
H29A H 0.040573 0.331933 0.258310 0.021 Uiso 1 1 calc R U
H29B H 0.033734 0.297358 0.206176 0.021 Uiso 1 1 calc R U
H29C H -0.021639 0.317315 0.238164 0.021 Uiso 1 1 calc R U
C30 C 0.20211(11) 0.32271(6) 0.08071(18) 0.0158(5) Uani 1 1 d . .
H30A H 0.171542 0.308412 0.055883 0.019 Uiso 1 1 calc R U
H30B H 0.215202 0.312384 0.136878 0.019 Uiso 1 1 calc R U
C31 C 0.25128(11) 0.32350(6) 0.01627(17) 0.0141(5) Uani 1 1 d . .
C32 C 0.29096(11) 0.29775(6) 0.01608(18) 0.0165(6) Uani 1 1 d . .
H32 H 0.288072 0.280489 0.059078 0.020 Uiso 1 1 calc R U
C33 C 0.33467(11) 0.29674(7) -0.04563(18) 0.0194(6) Uani 1 1 d . .
H33 H 0.361045 0.278746 -0.045335 0.023 Uiso 1 1 calc R U
C34 C 0.33977(11) 0.32208(7) -0.10780(18) 0.0194(6) Uani 1 1 d . .
H34 H 0.369846 0.321671 -0.149902 0.023 Uiso 1 1 calc R U
C35 C 0.30056(12) 0.34805(6) -0.10801(18) 0.0194(6) Uani 1 1 d . .
H35 H 0.303990 0.365480 -0.150419 0.023 Uiso 1 1 calc R U
C36 C 0.25649(11) 0.34880(6) -0.04698(17) 0.0168(6) Uani 1 1 d . .
H36 H 0.229713 0.366594 -0.048141 0.020 Uiso 1 1 calc R U
C37 C 0.21884(11) 0.37409(6) 0.15685(18) 0.0165(5) Uani 1 1 d . .
H37A H 0.258032 0.369334 0.136112 0.020 Uiso 1 1 calc R U
H37B H 0.215632 0.365554 0.218310 0.020 Uiso 1 1 calc R U
C38 C 0.21028(10) 0.41133(6) 0.15823(18) 0.0156(5) Uani 1 1 d . .
C39 C 0.22316(11) 0.42952(7) 0.23469(18) 0.0194(6) Uani 1 1 d . .
H39 H 0.234854 0.418115 0.286943 0.023 Uiso 1 1 calc R U
C40 C 0.21909(13) 0.46416(7) 0.2353(2) 0.0280(7) Uani 1 1 d . .
H40 H 0.227768 0.476249 0.287883 0.034 Uiso 1 1 calc R U
C41 C 0.20243(12) 0.48101(7) 0.1595(2) 0.0274(7) Uani 1 1 d . .
H41 H 0.199869 0.504671 0.159896 0.033 Uiso 1 1 calc R U
C42 C 0.18947(12) 0.46336(7) 0.0830(2) 0.0241(6) Uani 1 1 d . .
H42 H 0.177902 0.474907 0.030933 0.029 Uiso 1 1 calc R U
C43 C 0.19340(11) 0.42860(6) 0.08251(18) 0.0189(6) Uani 1 1 d . .
H43 H 0.184456 0.416614 0.029877 0.023 Uiso 1 1 calc R U
C44 C 0.04622(11) 0.42711(6) 0.02562(17) 0.0172(6) Uani 1 1 d . .
H44A H 0.073671 0.435461 0.069468 0.026 Uiso 1 1 calc R U
H44B H 0.035240 0.445275 -0.014501 0.026 Uiso 1 1 calc R U
H44C H 0.063666 0.409027 -0.008669 0.026 Uiso 1 1 calc R U
Ti2 Ti 0.47042(2) 0.40920(2) 0.15968(3) 0.01179(10) Uani 1 1 d . .
O2 O 0.50434(7) 0.37293(4) 0.10445(11) 0.0129(4) Uani 1 1 d . .
N2 N 0.67807(9) 0.35473(5) 0.15526(14) 0.0128(4) Uani 1 1 d . .
C45 C 0.45336(11) 0.42187(6) 0.00565(16) 0.0141(5) Uani 1 1 d . .
C46 C 0.50308(11) 0.43952(6) 0.03201(16) 0.0142(5) Uani 1 1 d . .
C47 C 0.48651(11) 0.46417(6) 0.09463(17) 0.0156(5) Uani 1 1 d . .
C48 C 0.42713(11) 0.46134(6) 0.10868(17) 0.0167(5) Uani 1 1 d . .
C49 C 0.40680(11) 0.43500(6) 0.05352(17) 0.0163(5) Uani 1 1 d . .
C50 C 0.45029(12) 0.39455(6) -0.06203(17) 0.0207(6) Uani 1 1 d . .
H50A H 0.486989 0.382894 -0.064463 0.031 Uiso 1 1 calc R U
H50B H 0.441630 0.404149 -0.120359 0.031 Uiso 1 1 calc R U
H50C H 0.420244 0.378743 -0.045547 0.031 Uiso 1 1 calc R U
C51 C 0.56216(11) 0.43425(7) -0.00301(18) 0.0189(6) Uani 1 1 d . .
H51A H 0.589920 0.437908 0.044738 0.028 Uiso 1 1 calc R U
H51B H 0.569409 0.450021 -0.051403 0.028 Uiso 1 1 calc R U
H51C H 0.565775 0.411366 -0.025280 0.028 Uiso 1 1 calc R U
C52 C 0.52401(12) 0.49177(6) 0.12821(19) 0.0220(6) Uani 1 1 d . .
H52A H 0.512709 0.497712 0.188757 0.033 Uiso 1 1 calc R U
H52B H 0.520011 0.511305 0.089553 0.033 Uiso 1 1 calc R U
H52C H 0.563817 0.484319 0.128252 0.033 Uiso 1 1 calc R U
C53 C 0.39111(12) 0.48504(7) 0.16168(19) 0.0252(6) Uani 1 1 d . .
H53A H 0.354399 0.474520 0.175107 0.038 Uiso 1 1 calc R U
H53B H 0.384636 0.505459 0.127295 0.038 Uiso 1 1 calc R U
H53C H 0.410783 0.490598 0.217210 0.038 Uiso 1 1 calc R U
C54 C 0.34507(11) 0.42647(7) 0.03796(19) 0.0231(6) Uani 1 1 d . .
H54A H 0.341856 0.402990 0.020384 0.035 Uiso 1 1 calc R U
H54B H 0.329678 0.440675 -0.009326 0.035 Uiso 1 1 calc R U
H54C H 0.323473 0.430175 0.092681 0.035 Uiso 1 1 calc R U
C55 C 0.44071(11) 0.35899(6) 0.23304(16) 0.0126(5) Uani 1 1 d . .
C56 C 0.39282(11) 0.37643(6) 0.19758(17) 0.0160(5) Uani 1 1 d . .
H56 H 0.369494 0.369082 0.149769 0.019 Uiso 1 1 calc R U
C57 C 0.38586(12) 0.40650(6) 0.24551(17) 0.0184(6) Uani 1 1 d . .
H57 H 0.356257 0.422389 0.237180 0.022 Uiso 1 1 calc R U
C58 C 0.43058(12) 0.40869(6) 0.30777(17) 0.0188(6) Uani 1 1 d . .
H58 H 0.437296 0.426662 0.347588 0.023 Uiso 1 1 calc R U
C59 C 0.46351(11) 0.37949(6) 0.30041(16) 0.0162(5) Uani 1 1 d . .
H59 H 0.496104 0.374369 0.335437 0.019 Uiso 1 1 calc R U
C60 C 0.46614(10) 0.32672(6) 0.19750(16) 0.0117(5) Uani 1 1 d . .
C61 C 0.49029(11) 0.30495(6) 0.27488(16) 0.0131(5) Uani 1 1 d . .
H61 H 0.523830 0.316639 0.301740 0.016 Uiso 1 1 calc R U
C62 C 0.50935(11) 0.27013(6) 0.24222(17) 0.0148(5) Uani 1 1 d . .
H62A H 0.538328 0.272700 0.195041 0.018 Uiso 1 1 calc R U
H62B H 0.526956 0.257673 0.291989 0.018 Uiso 1 1 calc R U
C63 C 0.45809(11) 0.25039(6) 0.20582(17) 0.0154(5) Uani 1 1 d . .
H63 H 0.471062 0.227941 0.185072 0.018 Uiso 1 1 calc R U
C64 C 0.43260(11) 0.26991(6) 0.12744(17) 0.0160(5) Uani 1 1 d . .
H64A H 0.398441 0.258127 0.104726 0.019 Uiso 1 1 calc R U
H64B H 0.460834 0.271207 0.078823 0.019 Uiso 1 1 calc R U
C65 C 0.41598(10) 0.30551(6) 0.15723(16) 0.0130(5) Uani 1 1 d . .
H65 H 0.399076 0.317791 0.105699 0.016 Uiso 1 1 calc R U
C66 C 0.44500(11) 0.29950(6) 0.34714(17) 0.0163(5) Uani 1 1 d . .
H66A H 0.461630 0.286420 0.396587 0.020 Uiso 1 1 calc R U
H66B H 0.432522 0.321337 0.370940 0.020 Uiso 1 1 calc R U
C67 C 0.41337(11) 0.24624(6) 0.27798(18) 0.0181(6) Uani 1 1 d . .
H67A H 0.429800 0.233866 0.328849 0.022 Uiso 1 1 calc R U
H67B H 0.380552 0.233364 0.254683 0.022 Uiso 1 1 calc R U
C68 C 0.36953(11) 0.30038(6) 0.22889(17) 0.0153(5) Uani 1 1 d . .
H68A H 0.355481 0.322369 0.249328 0.018 Uiso 1 1 calc R U
H68B H 0.336945 0.288045 0.202886 0.018 Uiso 1 1 calc R U
C69 C 0.39349(11) 0.28080(6) 0.30830(17) 0.0158(5) Uani 1 1 d . .
H69 H 0.363382 0.278378 0.354727 0.019 Uiso 1 1 calc R U
C70 C 0.51531(10) 0.33915(6) 0.12812(16) 0.0118(5) Uani 1 1 d . .
C71 C 0.57530(10) 0.33902(6) 0.17120(16) 0.0129(5) Uani 1 1 d . .
H71A H 0.574305 0.352812 0.225696 0.015 Uiso 1 1 calc R U
H71B H 0.584890 0.315899 0.188992 0.015 Uiso 1 1 calc R U
C72 C 0.62220(10) 0.35220(6) 0.11046(16) 0.0139(5) Uani 1 1 d . .
H72A H 0.625782 0.337179 0.058602 0.017 Uiso 1 1 calc R U
H72B H 0.611062 0.374529 0.088247 0.017 Uiso 1 1 calc R U
C73 C 0.51616(11) 0.32036(6) 0.03921(16) 0.0147(5) Uani 1 1 d . .
H73A H 0.477310 0.318944 0.015390 0.022 Uiso 1 1 calc R U
H73B H 0.531239 0.297812 0.048459 0.022 Uiso 1 1 calc R U
H73C H 0.540485 0.332343 -0.002910 0.022 Uiso 1 1 calc R U
C74 C 0.70164(10) 0.32182(6) 0.17669(18) 0.0151(5) Uani 1 1 d . .
H74A H 0.714169 0.310883 0.121141 0.018 Uiso 1 1 calc R U
H74B H 0.671228 0.307874 0.203054 0.018 Uiso 1 1 calc R U
C75 C 0.75154(10) 0.32338(6) 0.24054(17) 0.0138(5) Uani 1 1 d . .
C76 C 0.75625(11) 0.34852(6) 0.30414(17) 0.0168(5) Uani 1 1 d . .
H76 H 0.728514 0.365783 0.306300 0.020 Uiso 1 1 calc R U
C77 C 0.80110(11) 0.34852(7) 0.36419(18) 0.0196(6) Uani 1 1 d . .
H77 H 0.804170 0.365965 0.406641 0.024 Uiso 1 1 calc R U
C78 C 0.84151(11) 0.32328(6) 0.36289(18) 0.0195(6) Uani 1 1 d . .
H78 H 0.872081 0.323348 0.404402 0.023 Uiso 1 1 calc R U
C79 C 0.83702(11) 0.29797(7) 0.30063(18) 0.0200(6) Uani 1 1 d . .
H79 H 0.864240 0.280408 0.299798 0.024 Uiso 1 1 calc R U
C80 C 0.79254(11) 0.29832(7) 0.23930(18) 0.0170(6) Uani 1 1 d . .
H80 H 0.790148 0.281164 0.195917 0.020 Uiso 1 1 calc R U
C81 C 0.71836(11) 0.37232(6) 0.09731(17) 0.0159(5) Uani 1 1 d . .
H81A H 0.714103 0.363568 0.036199 0.019 Uiso 1 1 calc R U
H81B H 0.757652 0.367222 0.117351 0.019 Uiso 1 1 calc R U
C82 C 0.71083(10) 0.40994(6) 0.09509(17) 0.0147(5) Uani 1 1 d . .
C83 C 0.72352(11) 0.42752(7) 0.01819(18) 0.0194(6) Uani 1 1 d . .
H83 H 0.733365 0.415716 -0.034274 0.023 Uiso 1 1 calc R U
C84 C 0.72196(13) 0.46231(7) 0.0172(2) 0.0286(7) Uani 1 1 d . .
H84 H 0.730422 0.474147 -0.035830 0.034 Uiso 1 1 calc R U
C85 C 0.70802(12) 0.47950(7) 0.0938(2) 0.0294(7) Uani 1 1 d . .
H85 H 0.707514 0.503213 0.093738 0.035 Uiso 1 1 calc R U
C86 C 0.69486(12) 0.46219(7) 0.1702(2) 0.0245(6) Uani 1 1 d . .
H86 H 0.685007 0.474034 0.222617 0.029 Uiso 1 1 calc R U
C87 C 0.69597(11) 0.42751(6) 0.17088(18) 0.0179(6) Uani 1 1 d . .
H87 H 0.686485 0.415767 0.223591 0.021 Uiso 1 1 calc R U
C88 C 0.54459(11) 0.42788(6) 0.23338(17) 0.0181(6) Uani 1 1 d . .
H88A H 0.560204 0.409964 0.270471 0.027 Uiso 1 1 calc R U
H88B H 0.532964 0.446585 0.271125 0.027 Uiso 1 1 calc R U
H88C H 0.573761 0.435435 0.191471 0.027 Uiso 1 1 calc R U
Ti3 Ti 0.11940(2) 0.41165(2) 0.67214(3) 0.01174(10) Uani 1 1 d . .
O3 O 0.08737(7) 0.37645(4) 0.60910(11) 0.0129(4) Uani 1 1 d . .
N3 N -0.08730(9) 0.35751(5) 0.65336(14) 0.0138(4) Uani 1 1 d . .
C89 C 0.13851(11) 0.42923(6) 0.52247(16) 0.0140(5) Uani 1 1 d . .
C90 C 0.18441(11) 0.44074(6) 0.57559(17) 0.0161(5) Uani 1 1 d . .
C91 C 0.16292(11) 0.46514(6) 0.63529(17) 0.0164(5) Uani 1 1 d . .
C92 C 0.10338(11) 0.46856(6) 0.61847(17) 0.0163(5) Uani 1 1 d . .
C93 C 0.08840(10) 0.44586(6) 0.54911(16) 0.0134(5) Uani 1 1 d . .
C94 C 0.14317(12) 0.40392(6) 0.44942(17) 0.0204(6) Uani 1 1 d . .
H94A H 0.174029 0.388245 0.463152 0.031 Uiso 1 1 calc R U
H94B H 0.151386 0.415295 0.393302 0.031 Uiso 1 1 calc R U
H94C H 0.107120 0.391699 0.444092 0.031 Uiso 1 1 calc R U
C95 C 0.24613(11) 0.43256(7) 0.56100(19) 0.0232(6) Uani 1 1 d . .
H95A H 0.266743 0.434043 0.617534 0.035 Uiso 1 1 calc R U
H95B H 0.262498 0.448439 0.518651 0.035 Uiso 1 1 calc R U
H95C H 0.249442 0.409871 0.537302 0.035 Uiso 1 1 calc R U
C96 C 0.19689(12) 0.48686(7) 0.6972(2) 0.0253(7) Uani 1 1 d . .
H96A H 0.177960 0.487789 0.755034 0.038 Uiso 1 1 calc R U
H96B H 0.199617 0.509421 0.672435 0.038 Uiso 1 1 calc R U
H96C H 0.235253 0.477529 0.704412 0.038 Uiso 1 1 calc R U
C97 C 0.06573(12) 0.49516(6) 0.65638(18) 0.0218(6) Uani 1 1 d . .
H97A H 0.025861 0.487923 0.653097 0.033 Uiso 1 1 calc R U
H97B H 0.070480 0.515816 0.622344 0.033 Uiso 1 1 calc R U
H97C H 0.076215 0.499150 0.718490 0.033 Uiso 1 1 calc R U
C98 C 0.03001(11) 0.44218(7) 0.50917(17) 0.0200(6) Uani 1 1 d . .
H98A H 0.026565 0.420143 0.481444 0.030 Uiso 1 1 calc R U
H98B H 0.024151 0.459530 0.464212 0.030 Uiso 1 1 calc R U
H98C H 0.001202 0.444464 0.555780 0.030 Uiso 1 1 calc R U
C99 C 0.14877(10) 0.36039(6) 0.73983(16) 0.0122(5) Uani 1 1 d . .
C100 C 0.12451(11) 0.37942(6) 0.80833(16) 0.0147(5) Uani 1 1 d . .
H100 H 0.091237 0.373675 0.840760 0.018 Uiso 1 1 calc R U
C101 C 0.15768(11) 0.40856(6) 0.82120(16) 0.0168(6) Uani 1 1 d . .
H101 H 0.150508 0.425710 0.863268 0.020 Uiso 1 1 calc R U
C102 C 0.20305(11) 0.40759(6) 0.76067(17) 0.0172(6) Uani 1 1 d . .
H102 H 0.232588 0.423686 0.755385 0.021 Uiso 1 1 calc R U
C103 C 0.19691(11) 0.37826(6) 0.70881(17) 0.0161(6) Uani 1 1 d . .
H103 H 0.221001 0.371704 0.661308 0.019 Uiso 1 1 calc R U
C104 C 0.12388(10) 0.32864(6) 0.69896(16) 0.0122(5) Uani 1 1 d . .
C105 C 0.17433(10) 0.30797(6) 0.65775(17) 0.0134(5) Uani 1 1 d . .
H105 H 0.191651 0.320881 0.607816 0.016 Uiso 1 1 calc R U
C106 C 0.15730(11) 0.27284(6) 0.62449(16) 0.0154(5) Uani 1 1 d . .
H10D H 0.129143 0.274939 0.575727 0.018 Uiso 1 1 calc R U
H10E H 0.191356 0.261278 0.600913 0.018 Uiso 1 1 calc R U
C107 C 0.13161(11) 0.25228(6) 0.70001(17) 0.0161(6) Uani 1 1 d . .
H107 H 0.118791 0.230129 0.676805 0.019 Uiso 1 1 calc R U
C108 C 0.08052(11) 0.27134(6) 0.73734(17) 0.0153(5) Uani 1 1 d . .
H10F H 0.062891 0.258172 0.785631 0.018 Uiso 1 1 calc R U
H10G H 0.051634 0.274453 0.690027 0.018 Uiso 1 1 calc R U
C109 C 0.09905(11) 0.30576(6) 0.77362(16) 0.0129(5) Uani 1 1 d . .
H109 H 0.065309 0.317045 0.800816 0.015 Uiso 1 1 calc R U
C110 C 0.22030(11) 0.30159(6) 0.73034(17) 0.0154(5) Uani 1 1 d . .
H11A H 0.252889 0.289471 0.703890 0.018 Uiso 1 1 calc R U
H11B H 0.234531 0.323229 0.753109 0.018 Uiso 1 1 calc R U
C111 C 0.17622(11) 0.24715(6) 0.77318(17) 0.0174(6) Uani 1 1 d . .
H11C H 0.159490 0.234134 0.822519 0.021 Uiso 1 1 calc R U
H11D H 0.209133 0.234549 0.749417 0.021 Uiso 1 1 calc R U
C112 C 0.14438(11) 0.29944(6) 0.84649(16) 0.0153(5) Uani 1 1 d . .
H11E H 0.156772 0.320989 0.872254 0.018 Uiso 1 1 calc R U
H11F H 0.127586 0.285801 0.894575 0.018 Uiso 1 1 calc R U
C113 C 0.19602(11) 0.28120(6) 0.80711(17) 0.0163(6) Uani 1 1 d . .
H113 H 0.225886 0.278133 0.853902 0.020 Uiso 1 1 calc R U
C114 C 0.07575(10) 0.34236(6) 0.62875(16) 0.0112(5) Uani 1 1 d . .
C115 C 0.01542(10) 0.34140(6) 0.66933(16) 0.0129(5) Uani 1 1 d . .
H11G H 0.005893 0.317974 0.684006 0.016 Uiso 1 1 calc R U
H11H H 0.015790 0.354216 0.725511 0.016 Uiso 1 1 calc R U
C116 C -0.03133(10) 0.35545(6) 0.60930(17) 0.0160(5) Uani 1 1 d . .
H11I H -0.020037 0.378038 0.589320 0.019 Uiso 1 1 calc R U
H11J H -0.034859 0.341132 0.556015 0.019 Uiso 1 1 calc R U
C117 C 0.07563(11) 0.32505(6) 0.53758(16) 0.0148(5) Uani 1 1 d . .
H11K H 0.052117 0.337914 0.495992 0.022 Uiso 1 1 calc R U
H11L H 0.059940 0.302493 0.543577 0.022 Uiso 1 1 calc R U
H11M H 0.114740 0.323714 0.515119 0.022 Uiso 1 1 calc R U
C118 C -0.11033(11) 0.32439(6) 0.67391(17) 0.0155(5) Uani 1 1 d . .
H11N H -0.079610 0.310497 0.699862 0.019 Uiso 1 1 calc R U
H11O H -0.122891 0.313609 0.618063 0.019 Uiso 1 1 calc R U
C119 C -0.15976(11) 0.32541(6) 0.73749(17) 0.0144(5) Uani 1 1 d . .
C120 C -0.19955(11) 0.29963(7) 0.73744(18) 0.0182(6) Uani 1 1 d . .
H120 H -0.196478 0.282236 0.694849 0.022 Uiso 1 1 calc R U
C121 C -0.24361(12) 0.29895(7) 0.79864(18) 0.0211(6) Uani 1 1 d . .
H121 H -0.270179 0.281052 0.798160 0.025 Uiso 1 1 calc R U
C122 C -0.24889(12) 0.32424(7) 0.86022(18) 0.0215(6) Uani 1 1 d . .
H122 H -0.279287 0.323953 0.901767 0.026 Uiso 1 1 calc R U
C123 C -0.20957(11) 0.35008(7) 0.86111(19) 0.0201(6) Uani 1 1 d . .
H123 H -0.213068 0.367495 0.903534 0.024 Uiso 1 1 calc R U
C124 C -0.16526(11) 0.35068(6) 0.80064(18) 0.0190(6) Uani 1 1 d . .
H124 H -0.138397 0.368422 0.802132 0.023 Uiso 1 1 calc R U
C125 C -0.12793(11) 0.37510(6) 0.59606(17) 0.0162(5) Uani 1 1 d . .
H12A H -0.167045 0.368999 0.614537 0.019 Uiso 1 1 calc R U
H12B H -0.122736 0.367164 0.534381 0.019 Uiso 1 1 calc R U
C126 C -0.12282(10) 0.41275(6) 0.59683(17) 0.0141(5) Uani 1 1 d . .
C127 C -0.14035(11) 0.43120(6) 0.52275(18) 0.0185(6) Uani 1 1 d . .
H127 H -0.151219 0.419856 0.469975 0.022 Uiso 1 1 calc R U
C128 C -0.14210(12) 0.46574(7) 0.52519(19) 0.0240(6) Uani 1 1 d . .
H128 H -0.154778 0.477864 0.474664 0.029 Uiso 1 1 calc R U
C129 C -0.12539(12) 0.48268(7) 0.6012(2) 0.0262(7) Uani 1 1 d . .
H129 H -0.126467 0.506368 0.603085 0.031 Uiso 1 1 calc R U
C130 C -0.10719(12) 0.46471(7) 0.6741(2) 0.0237(6) Uani 1 1 d . .
H130 H -0.095375 0.476205 0.726152 0.028 Uiso 1 1 calc R U
C131 C -0.10588(11) 0.43000(6) 0.67250(18) 0.0181(6) Uani 1 1 d . .
H131 H -0.093349 0.418033 0.723370 0.022 Uiso 1 1 calc R U
C132 C 0.04327(11) 0.42777(6) 0.74401(17) 0.0169(6) Uani 1 1 d . .
H13A H 0.015254 0.436684 0.701859 0.025 Uiso 1 1 calc R U
H13B H 0.053691 0.445144 0.786861 0.025 Uiso 1 1 calc R U
H13C H 0.026764 0.408687 0.775519 0.025 Uiso 1 1 calc R U
Ti4 Ti 0.61581(2) 0.40824(2) 0.58392(3) 0.01219(10) Uani 1 1 d . .
O4 O 0.58408(7) 0.37232(4) 0.64341(11) 0.0134(4) Uani 1 1 d . .
N4 N 0.41046(9) 0.35284(5) 0.59739(14) 0.0133(4) Uani 1 1 d . .
C133 C 0.63703(11) 0.42372(6) 0.73475(16) 0.0153(5) Uani 1 1 d . .
C134 C 0.58477(11) 0.43903(6) 0.71110(17) 0.0152(5) Uani 1 1 d . .
C135 C 0.59572(11) 0.46325(6) 0.64456(17) 0.0163(5) Uani 1 1 d . .
C136 C 0.65511(11) 0.46247(6) 0.62555(17) 0.0175(6) Uani 1 1 d . .
C137 C 0.68051(11) 0.43796(6) 0.68198(17) 0.0160(5) Uani 1 1 d . .
C138 C 0.64515(12) 0.39776(6) 0.80495(17) 0.0192(6) Uani 1 1 d . .
H13D H 0.610837 0.383875 0.808777 0.029 Uiso 1 1 calc R U
H13E H 0.651981 0.408652 0.862241 0.029 Uiso 1 1 calc R U
H13F H 0.677956 0.383730 0.789850 0.029 Uiso 1 1 calc R U
C139 C 0.52775(11) 0.43097(6) 0.75135(17) 0.0179(6) Uani 1 1 d . .
H13G H 0.497424 0.436355 0.708831 0.027 Uiso 1 1 calc R U
H13H H 0.522519 0.444148 0.805519 0.027 Uiso 1 1 calc R U
H13I H 0.526186 0.407149 0.765926 0.027 Uiso 1 1 calc R U
C140 C 0.55479(12) 0.48935(7) 0.61135(19) 0.0221(6) Uani 1 1 d . .
H14A H 0.550591 0.487276 0.546844 0.033 Uiso 1 1 calc R U
H14B H 0.569501 0.511579 0.625915 0.033 Uiso 1 1 calc R U
H14C H 0.517595 0.486183 0.639646 0.033 Uiso 1 1 calc R U
C141 C 0.68522(12) 0.48603(7) 0.5645(2) 0.0249(6) Uani 1 1 d . .
H14D H 0.725908 0.480498 0.562927 0.037 Uiso 1 1 calc R U
H14E H 0.680387 0.508947 0.585955 0.037 Uiso 1 1 calc R U
H14F H 0.669072 0.484080 0.504668 0.037 Uiso 1 1 calc R U
C142 C 0.74309(11) 0.43187(7) 0.69479(19) 0.0239(6) Uani 1 1 d . .
H14G H 0.749466 0.408290 0.708921 0.036 Uiso 1 1 calc R U
H14H H 0.757228 0.445765 0.743665 0.036 Uiso 1 1 calc R U
H14I H 0.763478 0.437593 0.640168 0.036 Uiso 1 1 calc R U
C143 C 0.64688(10) 0.35794(6) 0.51389(16) 0.0130(5) Uani 1 1 d . .
C144 C 0.69453(11) 0.37630(6) 0.54694(17) 0.0150(5) Uani 1 1 d . .
H144 H 0.718624 0.369795 0.594680 0.018 Uiso 1 1 calc R U
C145 C 0.69969(11) 0.40586(6) 0.49636(18) 0.0185(6) Uani 1 1 d . .
H145 H 0.728758 0.422215 0.502603 0.022 Uiso 1 1 calc R U
C146 C 0.65433(12) 0.40686(6) 0.43523(17) 0.0191(6) Uani 1 1 d . .
H146 H 0.646528 0.424284 0.394205 0.023 Uiso 1 1 calc R U
C147 C 0.62250(11) 0.37724(6) 0.44591(16) 0.0159(5) Uani 1 1 d . .
H147 H 0.589694 0.371292 0.412327 0.019 Uiso 1 1 calc R U
C148 C 0.62266(10) 0.32558(6) 0.55256(16) 0.0123(5) Uani 1 1 d . .
C149 C 0.59886(10) 0.30294(6) 0.47669(16) 0.0134(5) Uani 1 1 d . .
H149 H 0.564815 0.314031 0.449594 0.016 Uiso 1 1 calc R U
C150 C 0.58119(11) 0.26817(6) 0.51129(17) 0.0155(5) Uani 1 1 d . .
H15A H 0.552209 0.270717 0.558479 0.019 Uiso 1 1 calc R U
H15B H 0.563983 0.255098 0.462307 0.019 Uiso 1 1 calc R U
C151 C 0.63317(11) 0.24945(6) 0.54842(17) 0.0167(6) Uani 1 1 d . .
H151 H 0.620969 0.227049 0.570656 0.020 Uiso 1 1 calc R U
C152 C 0.65810(11) 0.26980(6) 0.62542(17) 0.0161(5) Uani 1 1 d . .
H15C H 0.692478 0.258477 0.648949 0.019 Uiso 1 1 calc R U
H15D H 0.629780 0.271316 0.673880 0.019 Uiso 1 1 calc R U
C153 C 0.67402(10) 0.30531(6) 0.59351(16) 0.0135(5) Uani 1 1 d . .
H153 H 0.690838 0.318169 0.644085 0.016 Uiso 1 1 calc R U
C154 C 0.64405(11) 0.29764(6) 0.40447(17) 0.0164(5) Uani 1 1 d . .
H15E H 0.655806 0.319499 0.379971 0.020 Uiso 1 1 calc R U
H15F H 0.627627 0.284214 0.355514 0.020 Uiso 1 1 calc R U
C155 C 0.67800(11) 0.24499(6) 0.47575(18) 0.0180(6) Uani 1 1 d . .
H15G H 0.661828 0.231940 0.425889 0.022 Uiso 1 1 calc R U
H15H H 0.711375 0.232765 0.499609 0.022 Uiso 1 1 calc R U
C156 C 0.71997(11) 0.29992(6) 0.52157(17) 0.0169(5) Uani 1 1 d . .
H15I H 0.733494 0.321848 0.499886 0.020 Uiso 1 1 calc R U
H15J H 0.752936 0.288017 0.547866 0.020 Uiso 1 1 calc R U
C157 C 0.69633(11) 0.27958(6) 0.44315(17) 0.0167(6) Uani 1 1 d . .
H157 H 0.726277 0.277232 0.396431 0.020 Uiso 1 1 calc R U
C158 C 0.57384(10) 0.33810(6) 0.62249(16) 0.0118(5) Uani 1 1 d . .
C159 C 0.51342(10) 0.33663(6) 0.58105(16) 0.0130(5) Uani 1 1 d . .
H15K H 0.513273 0.349805 0.525455 0.016 Uiso 1 1 calc R U
H15L H 0.504623 0.313195 0.565373 0.016 Uiso 1 1 calc R U
C160 C 0.46653(10) 0.34985(6) 0.64189(16) 0.0146(5) Uani 1 1 d . .
H16A H 0.462752 0.334686 0.693432 0.017 Uiso 1 1 calc R U
H16B H 0.477978 0.372045 0.664634 0.017 Uiso 1 1 calc R U
C161 C 0.57430(11) 0.32030(6) 0.71272(16) 0.0152(5) Uani 1 1 d . .
H16C H 0.613443 0.319323 0.735522 0.023 Uiso 1 1 calc R U
H16D H 0.559458 0.297584 0.705626 0.023 Uiso 1 1 calc R U
H16E H 0.550297 0.332612 0.754598 0.023 Uiso 1 1 calc R U
C162 C 0.38732(11) 0.32026(6) 0.57264(17) 0.0152(5) Uani 1 1 d . .
H16F H 0.375298 0.308347 0.627043 0.018 Uiso 1 1 calc R U
H16G H 0.417713 0.306913 0.544141 0.018 Uiso 1 1 calc R U
C163 C 0.33696(11) 0.32275(6) 0.50985(17) 0.0139(5) Uani 1 1 d . .
C164 C 0.29557(11) 0.29783(7) 0.50917(18) 0.0178(6) Uani 1 1 d . .
H164 H 0.298160 0.279952 0.550405 0.021 Uiso 1 1 calc R U
C165 C 0.25057(12) 0.29872(7) 0.44917(18) 0.0214(6) Uani 1 1 d . .
H165 H 0.222853 0.281429 0.449228 0.026 Uiso 1 1 calc R U
C166 C 0.24607(12) 0.32473(7) 0.38938(18) 0.0223(6) Uani 1 1 d . .
H166 H 0.215231 0.325389 0.348402 0.027 Uiso 1 1 calc R U
C167 C 0.28673(11) 0.34986(7) 0.38935(18) 0.0203(6) Uani 1 1 d . .
H167 H 0.283615 0.367857 0.348551 0.024 Uiso 1 1 calc R U
C168 C 0.33209(11) 0.34875(6) 0.44906(17) 0.0182(6) Uani 1 1 d . .
H168 H 0.360020 0.365922 0.448302 0.022 Uiso 1 1 calc R U
C169 C 0.36995(11) 0.36949(6) 0.65657(17) 0.0152(5) Uani 1 1 d . .
H16H H 0.373508 0.359653 0.716604 0.018 Uiso 1 1 calc R U
H16I H 0.330760 0.365033 0.635050 0.018 Uiso 1 1 calc R U
C170 C 0.37836(10) 0.40686(6) 0.66338(17) 0.0147(5) Uani 1 1 d . .
C171 C 0.39479(11) 0.42552(6) 0.59041(18) 0.0178(6) Uani 1 1 d . .
H171 H 0.403074 0.414637 0.535921 0.021 Uiso 1 1 calc R U
C172 C 0.39922(11) 0.45986(7) 0.59624(19) 0.0220(6) Uani 1 1 d . .
H172 H 0.410361 0.472377 0.545622 0.026 Uiso 1 1 calc R U
C173 C 0.38757(12) 0.47617(7) 0.6752(2) 0.0248(6) Uani 1 1 d . .
H173 H 0.390577 0.499779 0.678782 0.030 Uiso 1 1 calc R U
C174 C 0.37154(11) 0.45783(7) 0.74859(19) 0.0225(6) Uani 1 1 d . .
H174 H 0.363813 0.468776 0.803180 0.027 Uiso 1 1 calc R U
C175 C 0.36674(11) 0.42338(6) 0.74255(17) 0.0169(6) Uani 1 1 d . .
H175 H 0.355370 0.410909 0.793135 0.020 Uiso 1 1 calc R U
C176 C 0.53967(11) 0.42429(6) 0.51089(17) 0.0186(6) Uani 1 1 d . .
H17A H 0.523385 0.405210 0.478977 0.028 Uiso 1 1 calc R U
H17B H 0.550094 0.441742 0.468343 0.028 Uiso 1 1 calc R U
H17C H 0.511469 0.433095 0.552683 0.028 Uiso 1 1 calc R U

loop_
_atom_site_aniso_label
_atom_site_aniso_U_11
_atom_site_aniso_U_22
_atom_site_aniso_U_33
_atom_site_aniso_U_23
_atom_site_aniso_U_13
_atom_site_aniso_U_12
Ti1 0.0097(2) 0.0110(2) 0.0135(2) -0.00014(17) -0.00282(17) 0.00069(17)
O1 0.0104(9) 0.0123(8) 0.0149(9) -0.0024(7) -0.0035(7) 0.0017(7)
N1 0.0091(11) 0.0123(10) 0.0192(11) -0.0008(9) -0.0033(9) 0.0007(8)
C1 0.0148(13) 0.0128(12) 0.0145(12) -0.0024(10) -0.0016(10) 0.0009(10)
C2 0.0155(13) 0.0124(12) 0.0137(12) -0.0015(10) 0.0002(10) 0.0006(10)
C3 0.0131(13) 0.0145(12) 0.0183(13) -0.0024(10) 0.0001(10) -0.0006(10)
C4 0.0128(13) 0.0118(12) 0.0198(13) -0.0016(10) -0.0025(10) 0.0003(10)
C5 0.0130(13) 0.0125(12) 0.0153(13) -0.0011(10) -0.0018(10) 0.0004(10)
C6 0.0137(14) 0.0221(13) 0.0174(13) -0.0013(11) -0.0031(11) -0.0009(11)
C7 0.0186(14) 0.0193(13) 0.0173(13) 0.0023(11) -0.0005(11) -0.0009(11)
C8 0.0121(14) 0.0208(14) 0.0253(15) -0.0038(11) 0.0034(11) -0.0013(11)
C9 0.0179(14) 0.0159(13) 0.0236(14) 0.0001(11) -0.0038(11) 0.0018(11)
C10 0.0183(14) 0.0145(12) 0.0216(14) -0.0012(10) -0.0027(11) -0.0026(11)
C11 0.0118(13) 0.0128(12) 0.0141(12) -0.0019(10) -0.0049(10) -0.0020(10)
C12 0.0164(14) 0.0147(12) 0.0135(12) -0.0017(10) -0.0041(10) 0.0006(10)
C13 0.0250(15) 0.0146(12) 0.0154(13) 0.0020(10) -0.0099(11) -0.0013(11)
C14 0.0162(14) 0.0136(12) 0.0240(14) -0.0042(11) -0.0104(11) 0.0043(11)
C15 0.0107(13) 0.0171(12) 0.0165(13) -0.0023(10) -0.0038(10) 0.0009(10)
C16 0.0142(13) 0.0105(11) 0.0122(12) -0.0003(9) -0.0034(10) 0.0006(10)
C17 0.0098(12) 0.0146(12) 0.0157(13) 0.0007(10) -0.0013(10) -0.0007(10)
C18 0.0133(13) 0.0159(12) 0.0196(13) 0.0023(10) -0.0031(11) -0.0036(10)
C19 0.0183(14) 0.0127(12) 0.0173(13) -0.0002(10) -0.0041(11) -0.0007(10)
C20 0.0160(14) 0.0131(12) 0.0170(13) -0.0005(10) -0.0030(11) 0.0012(10)
C21 0.0113(13) 0.0155(12) 0.0121(12) -0.0024(10) -0.0023(10) 0.0016(10)
C22 0.0124(13) 0.0149(12) 0.0197(13) 0.0014(10) -0.0028(10) -0.0021(10)
C23 0.0186(14) 0.0134(12) 0.0246(15) -0.0006(11) -0.0035(12) -0.0037(11)
C24 0.0191(14) 0.0155(12) 0.0139(13) -0.0014(10) -0.0037(11) 0.0009(11)
C25 0.0163(14) 0.0166(12) 0.0195(14) -0.0024(10) -0.0067(11) -0.0012(11)
C26 0.0126(13) 0.0106(11) 0.0135(12) 0.0007(9) -0.0026(10) -0.0001(10)
C27 0.0098(13) 0.0121(12) 0.0174(13) -0.0017(10) -0.0015(10) 0.0015(10)
C28 0.0106(13) 0.0169(12) 0.0141(12) -0.0001(10) -0.0024(10) -0.0009(10)
C29 0.0117(13) 0.0162(12) 0.0145(13) 0.0030(10) -0.0035(10) -0.0015(10)
C30 0.0126(14) 0.0151(12) 0.0197(14) 0.0013(11) 0.0002(10) 0.0012(10)
C31 0.0114(13) 0.0145(12) 0.0163(13) -0.0033(10) -0.0049(10) -0.0013(10)
C32 0.0161(14) 0.0157(13) 0.0176(14) -0.0010(11) -0.0036(11) 0.0044(10)
C33 0.0157(14) 0.0212(14) 0.0213(14) -0.0041(11) -0.0026(11) 0.0073(11)
C34 0.0122(14) 0.0259(14) 0.0200(14) -0.0048(11) 0.0008(11) -0.0012(11)
C35 0.0219(15) 0.0161(13) 0.0201(14) -0.0003(11) -0.0023(11) -0.0041(11)
C36 0.0155(14) 0.0131(12) 0.0217(14) -0.0025(10) -0.0021(11) 0.0003(10)
C37 0.0103(13) 0.0196(13) 0.0195(14) -0.0005(11) -0.0040(11) 0.0000(10)
C38 0.0085(13) 0.0187(13) 0.0197(13) -0.0015(11) 0.0013(10) -0.0025(10)
C39 0.0165(14) 0.0218(14) 0.0200(14) -0.0021(11) -0.0009(11) -0.0021(11)
C40 0.0255(16) 0.0272(16) 0.0313(17) -0.0112(13) -0.0016(13) -0.0043(13)
C41 0.0221(17) 0.0157(14) 0.044(2) -0.0030(13) 0.0027(14) -0.0002(12)
C42 0.0208(15) 0.0215(14) 0.0300(16) 0.0060(12) -0.0019(13) 0.0000(12)
C43 0.0141(14) 0.0186(13) 0.0239(15) -0.0015(11) -0.0035(11) 0.0009(11)
C44 0.0165(14) 0.0169(13) 0.0182(13) -0.0002(10) 0.0008(11) -0.0006(11)
Ti2 0.0106(2) 0.0106(2) 0.0142(2) 0.00082(17) -0.00161(17) -0.00008(17)
O2 0.0125(9) 0.0115(8) 0.0147(9) 0.0031(7) -0.0022(7) 0.0010(7)
N2 0.0103(11) 0.0115(10) 0.0167(11) 0.0014(8) -0.0022(9) -0.0002(8)
C45 0.0143(13) 0.0155(12) 0.0123(12) 0.0062(10) -0.0034(10) -0.0012(10)
C46 0.0127(13) 0.0137(12) 0.0161(13) 0.0056(10) -0.0024(10) -0.0005(10)
C47 0.0142(14) 0.0123(12) 0.0202(13) 0.0046(10) -0.0054(11) 0.0001(10)
C48 0.0179(14) 0.0134(12) 0.0188(13) 0.0027(10) -0.0033(11) 0.0029(10)
C49 0.0143(14) 0.0169(13) 0.0175(13) 0.0056(10) -0.0045(11) -0.0011(10)
C50 0.0232(15) 0.0215(14) 0.0174(14) 0.0011(11) -0.0056(11) -0.0018(12)
C51 0.0172(14) 0.0221(14) 0.0173(13) 0.0057(11) 0.0001(11) 0.0001(11)
C52 0.0218(15) 0.0151(13) 0.0291(16) 0.0023(11) -0.0064(12) -0.0026(11)
C53 0.0249(16) 0.0190(13) 0.0317(16) 0.0019(12) 0.0023(13) 0.0050(12)
C54 0.0147(14) 0.0269(15) 0.0276(15) 0.0053(12) -0.0068(12) -0.0022(12)
C55 0.0127(13) 0.0113(11) 0.0136(12) 0.0002(9) 0.0007(10) -0.0022(10)
C56 0.0121(13) 0.0159(12) 0.0202(13) 0.0024(10) 0.0000(11) 0.0001(10)
C57 0.0177(14) 0.0137(12) 0.0239(14) 0.0027(11) 0.0069(11) 0.0024(11)
C58 0.0271(16) 0.0134(12) 0.0159(13) -0.0023(10) 0.0063(11) -0.0019(11)
C59 0.0189(14) 0.0163(12) 0.0134(13) 0.0009(10) 0.0015(10) -0.0027(11)
C60 0.0107(12) 0.0106(11) 0.0138(12) -0.0006(9) -0.0010(10) -0.0005(9)
C61 0.0115(13) 0.0142(12) 0.0137(12) 0.0007(10) -0.0033(10) -0.0007(10)
C62 0.0138(13) 0.0133(12) 0.0172(13) 0.0030(10) -0.0017(10) 0.0011(10)
C63 0.0180(14) 0.0086(11) 0.0195(14) -0.0008(10) 0.0002(11) 0.0006(10)
C64 0.0144(13) 0.0155(12) 0.0180(13) -0.0018(10) -0.0009(10) -0.0019(10)
C65 0.0118(13) 0.0104(11) 0.0169(13) -0.0010(10) -0.0035(10) -0.0015(10)
C66 0.0181(14) 0.0155(12) 0.0154(13) 0.0021(10) -0.0014(11) -0.0024(11)
C67 0.0181(14) 0.0132(12) 0.0229(14) 0.0014(11) 0.0007(11) -0.0030(11)
C68 0.0107(13) 0.0147(12) 0.0204(13) -0.0005(10) -0.0004(10) -0.0010(10)
C69 0.0154(14) 0.0161(12) 0.0158(13) 0.0011(10) 0.0012(10) -0.0018(10)
C70 0.0108(13) 0.0120(11) 0.0124(12) 0.0001(9) -0.0012(10) 0.0004(10)
C71 0.0121(13) 0.0121(11) 0.0145(12) 0.0014(10) -0.0024(10) 0.0001(10)
C72 0.0107(13) 0.0144(12) 0.0167(13) -0.0003(10) -0.0016(10) 0.0005(10)
C73 0.0140(13) 0.0141(12) 0.0161(13) -0.0011(10) -0.0012(10) 0.0000(10)
C74 0.0122(13) 0.0114(12) 0.0216(14) -0.0022(10) -0.0013(10) -0.0001(10)
C75 0.0083(12) 0.0156(12) 0.0175(13) 0.0049(10) -0.0017(10) -0.0011(10)
C76 0.0152(14) 0.0145(12) 0.0208(14) -0.0004(10) -0.0022(11) 0.0004(10)
C77 0.0205(15) 0.0176(13) 0.0208(14) 0.0008(11) -0.0023(11) -0.0057(11)
C78 0.0153(14) 0.0239(14) 0.0193(14) 0.0050(11) -0.0045(11) -0.0016(11)
C79 0.0132(14) 0.0234(14) 0.0232(15) 0.0044(11) -0.0001(11) 0.0061(11)
C80 0.0164(14) 0.0176(13) 0.0172(14) 0.0007(11) 0.0009(10) 0.0021(11)
C81 0.0132(13) 0.0160(13) 0.0185(13) -0.0012(10) -0.0029(11) -0.0014(10)
C82 0.0086(13) 0.0145(12) 0.0211(13) 0.0013(11) -0.0037(10) -0.0033(10)
C83 0.0152(14) 0.0218(14) 0.0211(14) 0.0042(11) -0.0022(11) -0.0009(11)
C84 0.0222(16) 0.0259(15) 0.0376(18) 0.0141(14) 0.0025(14) -0.0006(13)
C85 0.0199(16) 0.0148(14) 0.053(2) 0.0040(14) 0.0035(14) 0.0006(11)
C86 0.0191(15) 0.0189(14) 0.0356(17) -0.0044(12) 0.0013(13) 0.0017(12)
C87 0.0133(14) 0.0180(13) 0.0224(14) 0.0007(11) -0.0012(11) 0.0009(11)
C88 0.0185(15) 0.0158(12) 0.0198(14) 0.0022(11) -0.0069(11) -0.0033(11)
Ti3 0.0100(2) 0.0118(2) 0.0134(2) 0.00096(17) -0.00279(17) 0.00028(18)
O3 0.0116(9) 0.0122(8) 0.0148(9) 0.0030(7) -0.0019(7) -0.0005(7)
N3 0.0091(11) 0.0138(10) 0.0184(11) 0.0029(9) -0.0031(9) 0.0006(8)
C89 0.0148(13) 0.0151(12) 0.0120(12) 0.0024(10) -0.0004(10) -0.0008(10)
C90 0.0126(13) 0.0179(13) 0.0179(13) 0.0070(10) -0.0011(10) -0.0007(10)
C91 0.0162(14) 0.0124(12) 0.0206(14) 0.0032(10) -0.0043(11) -0.0027(10)
C92 0.0174(14) 0.0139(12) 0.0176(13) 0.0047(10) -0.0003(11) -0.0010(10)
C93 0.0130(13) 0.0140(12) 0.0131(12) 0.0036(10) -0.0010(10) 0.0004(10)
C94 0.0214(15) 0.0228(14) 0.0171(13) 0.0009(11) -0.0016(11) 0.0021(11)
C95 0.0168(15) 0.0255(15) 0.0274(16) 0.0062(12) 0.0008(12) 0.0013(12)
C96 0.0253(16) 0.0189(14) 0.0319(17) -0.0004(12) -0.0093(13) -0.0049(12)
C97 0.0216(15) 0.0190(13) 0.0249(15) -0.0002(11) 0.0002(12) 0.0055(11)
C98 0.0175(14) 0.0244(14) 0.0181(13) 0.0043(11) -0.0027(11) 0.0013(11)
C99 0.0103(12) 0.0134(12) 0.0129(12) 0.0024(9) -0.0064(10) 0.0016(10)
C100 0.0172(14) 0.0136(12) 0.0134(12) 0.0025(10) -0.0042(10) 0.0022(10)
C101 0.0229(15) 0.0125(12) 0.0151(12) -0.0017(10) -0.0091(11) 0.0019(11)
C102 0.0142(14) 0.0150(13) 0.0225(14) 0.0031(11) -0.0109(11) -0.0020(10)
C103 0.0141(14) 0.0153(12) 0.0190(14) 0.0017(10) -0.0070(11) 0.0023(10)
C104 0.0114(13) 0.0126(11) 0.0126(12) 0.0009(9) -0.0020(10) -0.0005(10)
C105 0.0088(12) 0.0141(12) 0.0173(13) 0.0001(10) -0.0032(10) 0.0003(10)
C106 0.0149(13) 0.0140(12) 0.0172(13) -0.0021(10) -0.0012(10) 0.0022(10)
C107 0.0173(14) 0.0100(11) 0.0208(14) -0.0020(10) -0.0068(11) 0.0010(10)
C108 0.0156(14) 0.0132(12) 0.0170(13) 0.0023(10) -0.0019(10) -0.0005(10)
C109 0.0119(13) 0.0125(11) 0.0142(12) -0.0010(10) -0.0026(10) 0.0012(10)
C110 0.0102(13) 0.0156(12) 0.0203(14) 0.0002(10) -0.0024(10) 0.0012(10)
C111 0.0180(14) 0.0145(12) 0.0198(14) 0.0011(10) -0.0036(11) 0.0012(11)
C112 0.0152(13) 0.0161(12) 0.0146(13) 0.0014(10) -0.0057(10) -0.0005(10)
C113 0.0165(14) 0.0174(13) 0.0150(13) 0.0010(10) -0.0075(11) 0.0022(11)
C114 0.0099(12) 0.0103(11) 0.0136(12) 0.0013(9) -0.0029(10) -0.0020(9)
C115 0.0130(13) 0.0131(12) 0.0127(12) 0.0021(10) -0.0028(10) -0.0006(10)
C116 0.0130(14) 0.0184(12) 0.0167(13) 0.0029(10) -0.0014(10) 0.0010(10)
C117 0.0126(13) 0.0161(12) 0.0155(13) -0.0003(10) -0.0036(10) 0.0013(10)
C118 0.0132(13) 0.0114(11) 0.0218(14) -0.0014(10) -0.0019(11) 0.0007(10)
C119 0.0109(13) 0.0151(12) 0.0171(13) 0.0026(10) -0.0025(10) 0.0002(10)
C120 0.0171(14) 0.0192(13) 0.0182(14) 0.0009(11) -0.0036(11) -0.0013(11)
C121 0.0153(14) 0.0236(14) 0.0244(15) 0.0036(12) -0.0045(11) -0.0055(11)
C122 0.0173(15) 0.0289(15) 0.0184(14) 0.0048(12) -0.0001(11) 0.0009(12)
C123 0.0187(15) 0.0194(14) 0.0221(15) 0.0011(11) -0.0009(11) 0.0020(11)
C124 0.0135(14) 0.0169(13) 0.0264(15) 0.0009(11) -0.0010(11) -0.0019(11)
C125 0.0098(13) 0.0163(12) 0.0225(14) -0.0027(10) -0.0050(11) 0.0017(10)
C126 0.0067(12) 0.0168(12) 0.0189(13) 0.0024(10) 0.0001(10) 0.0004(10)
C127 0.0142(14) 0.0228(14) 0.0184(14) 0.0033(11) -0.0006(11) -0.0020(11)
C128 0.0188(15) 0.0227(14) 0.0304(16) 0.0108(12) -0.0006(12) -0.0003(12)
C129 0.0187(15) 0.0147(13) 0.0452(19) 0.0056(13) -0.0006(13) 0.0012(11)
C130 0.0178(15) 0.0212(14) 0.0320(16) -0.0027(12) -0.0023(12) -0.0015(12)
C131 0.0133(14) 0.0189(13) 0.0222(14) 0.0009(11) -0.0040(11) 0.0023(11)
C132 0.0156(14) 0.0173(13) 0.0179(13) 0.0020(10) 0.0002(11) 0.0024(11)
Ti4 0.0107(2) 0.0121(2) 0.0138(2) 0.00024(17) -0.00116(17) -0.00017(18)
O4 0.0137(9) 0.0119(8) 0.0146(9) -0.0004(7) -0.0014(7) -0.0011(7)
N4 0.0090(11) 0.0135(10) 0.0174(11) -0.0030(8) -0.0029(9) -0.0003(8)
C133 0.0156(14) 0.0144(12) 0.0159(13) -0.0037(10) -0.0060(10) 0.0017(10)
C134 0.0165(14) 0.0124(12) 0.0167(13) -0.0038(10) -0.0017(10) 0.0022(10)
C135 0.0181(14) 0.0122(12) 0.0185(13) -0.0018(10) -0.0032(11) 0.0009(10)
C136 0.0166(14) 0.0146(12) 0.0213(14) -0.0033(10) -0.0019(11) -0.0025(10)
C137 0.0142(14) 0.0147(12) 0.0192(13) -0.0035(10) -0.0029(11) 0.0003(10)
C138 0.0204(15) 0.0211(13) 0.0161(13) -0.0013(11) -0.0042(11) 0.0025(11)
C139 0.0175(14) 0.0203(13) 0.0158(13) -0.0014(11) -0.0003(11) 0.0020(11)
C140 0.0194(15) 0.0183(13) 0.0286(16) 0.0039(11) -0.0007(12) 0.0011(11)
C141 0.0206(16) 0.0195(14) 0.0348(17) 0.0010(12) 0.0014(13) -0.0041(12)
C142 0.0130(14) 0.0287(15) 0.0300(16) -0.0034(12) -0.0058(12) -0.0021(12)
C143 0.0100(13) 0.0144(12) 0.0145(12) -0.0030(10) 0.0017(10) 0.0018(10)
C144 0.0108(13) 0.0151(12) 0.0191(13) -0.0024(10) 0.0000(10) 0.0022(10)
C145 0.0157(14) 0.0148(13) 0.0250(15) -0.0018(11) 0.0066(11) -0.0013(11)
C146 0.0229(15) 0.0176(13) 0.0169(13) 0.0022(11) 0.0073(11) 0.0023(11)
C147 0.0193(14) 0.0148(12) 0.0137(12) -0.0014(10) 0.0002(11) 0.0034(11)
C148 0.0116(13) 0.0132(12) 0.0122(12) 0.0015(9) -0.0037(10) 0.0003(10)
C149 0.0111(13) 0.0151(12) 0.0138(12) -0.0013(10) -0.0025(10) 0.0015(10)
C150 0.0151(14) 0.0148(12) 0.0168(13) -0.0028(10) -0.0019(10) -0.0001(10)
C151 0.0162(14) 0.0136(12) 0.0204(14) 0.0013(10) 0.0004(11) 0.0006(11)
C152 0.0143(13) 0.0154(12) 0.0186(13) 0.0025(10) -0.0018(11) 0.0043(10)
C153 0.0106(13) 0.0147(12) 0.0150(13) 0.0007(10) -0.0029(10) 0.0004(10)
C154 0.0190(14) 0.0155(12) 0.0146(13) -0.0013(10) 0.0007(11) -0.0010(11)
C155 0.0169(14) 0.0165(13) 0.0206(14) -0.0027(11) 0.0019(11) 0.0035(11)
C156 0.0122(13) 0.0173(13) 0.0213(14) 0.0008(11) -0.0014(11) 0.0030(11)
C157 0.0171(14) 0.0152(13) 0.0179(14) -0.0005(10) 0.0021(11) 0.0015(11)
C158 0.0103(13) 0.0120(11) 0.0129(12) -0.0023(9) 0.0008(10) -0.0002(10)
C159 0.0107(13) 0.0141(12) 0.0143(12) -0.0011(10) -0.0020(10) 0.0007(10)
C160 0.0126(13) 0.0146(12) 0.0165(13) -0.0014(10) -0.0034(10) 0.0001(10)
C161 0.0128(13) 0.0169(12) 0.0158(13) 0.0005(10) -0.0015(10) 0.0003(10)
C162 0.0117(13) 0.0137(12) 0.0201(13) -0.0011(10) -0.0018(11) -0.0006(10)
C163 0.0102(13) 0.0146(12) 0.0169(13) -0.0037(10) -0.0006(10) 0.0020(10)
C164 0.0184(15) 0.0192(13) 0.0160(14) -0.0009(11) 0.0014(11) -0.0034(11)
C165 0.0185(15) 0.0260(14) 0.0195(14) -0.0050(12) -0.0016(11) -0.0093(12)
C166 0.0156(14) 0.0300(15) 0.0214(15) -0.0041(12) -0.0060(11) -0.0013(12)
C167 0.0191(15) 0.0201(14) 0.0218(15) 0.0007(11) -0.0042(12) 0.0029(11)
C168 0.0187(14) 0.0145(12) 0.0215(14) -0.0014(11) -0.0014(11) -0.0012(11)
C169 0.0117(13) 0.0147(12) 0.0193(13) -0.0020(10) 0.0003(10) -0.0003(10)
C170 0.0075(12) 0.0164(12) 0.0203(13) -0.0004(10) -0.0033(10) 0.0030(10)
C171 0.0119(13) 0.0227(13) 0.0189(13) 0.0021(11) -0.0024(11) 0.0007(11)
C172 0.0150(14) 0.0208(14) 0.0301(16) 0.0100(12) 0.0003(12) 0.0009(11)
C173 0.0181(15) 0.0135(13) 0.0427(18) 0.0007(12) -0.0010(13) 0.0024(11)
C174 0.0149(14) 0.0220(14) 0.0305(16) -0.0073(12) 0.0018(12) -0.0001(11)
C175 0.0121(14) 0.0187(13) 0.0199(14) 0.0011(11) -0.0013(11) -0.0001(10)
C176 0.0158(14) 0.0211(13) 0.0188(14) -0.0005(11) -0.0019(11) 0.0027(11)

loop_
_atom_type_symbol
_atom_type_description
_atom_type_scat_dispersion_real
_atom_type_scat_dispersion_imag
_atom_type_scat_source
C C 0.0033 0.0016 'International Tables Vol C Tables 4.2.6.8 and 6.1.1.4'
H H 0.0000 0.0000 'International Tables Vol C Tables 4.2.6.8 and 6.1.1.4'
N N 0.0061 0.0033 'International Tables Vol C Tables 4.2.6.8 and 6.1.1.4'
O O 0.0106 0.0060 'International Tables Vol C Tables 4.2.6.8 and 6.1.1.4'
Ti Ti 0.2776 0.4457 'International Tables Vol C Tables 4.2.6.8 and 6.1.1.4'

loop_
_geom_angle_atom_site_label_1
_geom_angle_atom_site_label_2
_geom_angle_atom_site_label_3
_geom_angle
O1 Ti1 C44 98.60(9)
O1 Ti1 C15 90.66(8)
C44 Ti1 C15 134.01(10)
O1 Ti1 C14 125.05(8)
C44 Ti1 C14 113.99(10)
C15 Ti1 C14 35.06(8)
O1 Ti1 C11 71.53(8)
C44 Ti1 C11 106.61(9)
C15 Ti1 C11 35.19(8)
C14 Ti1 C11 57.72(8)
O1 Ti1 C3 107.36(8)
C44 Ti1 C3 132.75(9)
C15 Ti1 C3 85.19(9)
C14 Ti1 C3 82.09(9)
C11 Ti1 C3 118.70(9)
O1 Ti1 C2 78.87(8)
C44 Ti1 C2 121.93(9)
C15 Ti1 C2 104.05(9)
C14 Ti1 C2 113.91(9)
C11 Ti1 C2 126.03(9)
C3 Ti1 C2 34.13(8)
O1 Ti1 C1 84.83(8)
C44 Ti1 C1 88.12(9)
C15 Ti1 C1 137.73(9)
C14 Ti1 C1 136.17(9)
C11 Ti1 C1 153.54(8)
C3 Ti1 C1 56.73(8)
C2 Ti1 C1 33.88(8)
O1 Ti1 C13 125.64(8)
C44 Ti1 C13 81.62(10)
C15 Ti1 C13 57.31(9)
C14 Ti1 C13 33.73(9)
C11 Ti1 C13 57.01(8)
C3 Ti1 C13 111.49(9)
C2 Ti1 C13 145.49(9)
C1 Ti1 C13 148.88(8)
O1 Ti1 C4 135.20(8)
C44 Ti1 C4 101.61(9)
C15 Ti1 C4 102.80(8)
C14 Ti1 C4 81.28(8)
C11 Ti1 C4 136.88(8)
C3 Ti1 C4 34.24(8)
C2 Ti1 C4 56.51(8)
C1 Ti1 C4 56.60(8)
C13 Ti1 C4 96.75(9)
O1 Ti1 C12 92.43(8)
C44 Ti1 C12 77.52(9)
C15 Ti1 C12 57.05(9)
C14 Ti1 C12 56.42(9)
C11 Ti1 C12 33.80(8)
C3 Ti1 C12 137.81(9)
C2 Ti1 C12 159.45(9)
C1 Ti1 C12 164.84(9)
C13 Ti1 C12 34.04(8)
C4 Ti1 C12 130.78(8)
O1 Ti1 C5 117.81(8)
C44 Ti1 C5 76.54(9)
C15 Ti1 C5 136.67(9)
C14 Ti1 C5 112.25(8)
C11 Ti1 C5 169.97(8)
C3 Ti1 C5 56.55(8)
C2 Ti1 C5 56.13(8)
C1 Ti1 C5 33.89(8)
C13 Ti1 C5 115.00(8)
C4 Ti1 C5 33.97(8)
C12 Ti1 C5 142.53(8)
C26 O1 Ti1 134.43(14)
C30 N1 C37 108.83(19)
C30 N1 C28 111.44(19)
C37 N1 C28 109.85(19)
C2 C1 C5 108.1(2)
C2 C1 C6 126.4(2)
C5 C1 C6 125.5(2)
C2 C1 Ti1 72.96(14)
C5 C1 Ti1 74.12(14)
C6 C1 Ti1 121.23(17)
C1 C2 C3 108.5(2)
C1 C2 C7 125.8(2)
C3 C2 C7 125.7(2)
C1 C2 Ti1 73.17(14)
C3 C2 Ti1 72.45(14)
C7 C2 Ti1 121.70(16)
C2 C3 C4 107.8(2)
C2 C3 C8 125.0(2)
C4 C3 C8 126.5(2)
C2 C3 Ti1 73.42(14)
C4 C3 Ti1 73.75(15)
C8 C3 Ti1 126.08(17)
C3 C4 C5 107.7(2)
C3 C4 C9 126.9(2)
C5 C4 C9 124.9(2)
C3 C4 Ti1 72.01(14)
C5 C4 Ti1 73.79(14)
C9 C4 Ti1 125.85(17)
C1 C5 C4 107.9(2)
C1 C5 C10 126.0(2)
C4 C5 C10 125.3(2)
C1 C5 Ti1 71.99(13)
C4 C5 Ti1 72.24(14)
C10 C5 Ti1 129.79(17)
C1 C6 H6A 109.5
C1 C6 H6B 109.5
H6A C6 H6B 109.5
C1 C6 H6C 109.5
H6A C6 H6C 109.5
H6B C6 H6C 109.5
C2 C7 H7A 109.5
C2 C7 H7B 109.5
H7A C7 H7B 109.5
C2 C7 H7C 109.5
H7A C7 H7C 109.5
H7B C7 H7C 109.5
C3 C8 H8A 109.5
C3 C8 H8B 109.5
H8A C8 H8B 109.5
C3 C8 H8C 109.5
H8A C8 H8C 109.5
H8B C8 H8C 109.5
C4 C9 H9A 109.5
C4 C9 H9B 109.5
H9A C9 H9B 109.5
C4 C9 H9C 109.5
H9A C9 H9C 109.5
H9B C9 H9C 109.5
C5 C10 H10A 109.5
C5 C10 H10B 109.5
H10A C10 H10B 109.5
C5 C10 H10C 109.5
H10A C10 H10C 109.5
H10B C10 H10C 109.5
C12 C11 C15 106.7(2)
C12 C11 C16 126.7(2)
C15 C11 C16 126.3(2)
C12 C11 Ti1 74.45(14)
C15 C11 Ti1 69.57(13)
C16 C11 Ti1 115.52(15)
C11 C12 C13 109.1(2)
C11 C12 Ti1 71.75(14)
C13 C12 Ti1 72.81(14)
C11 C12 H12 125.4
C13 C12 H12 125.4
Ti1 C12 H12 121.7
C14 C13 C12 107.7(2)
C14 C13 Ti1 71.27(14)
C12 C13 Ti1 73.16(14)
C14 C13 H13 126.2
C12 C13 H13 126.2
Ti1 C13 H13 121.2
C13 C14 C15 108.3(2)
C13 C14 Ti1 75.00(14)
C15 C14 Ti1 70.28(14)
C13 C14 H14 125.9
C15 C14 H14 125.9
Ti1 C14 H14 120.6
C14 C15 C11 108.2(2)
C14 C15 Ti1 74.66(14)
C11 C15 Ti1 75.24(14)
C14 C15 H15 125.9
C11 C15 H15 125.9
Ti1 C15 H15 116.3
C11 C16 C21 110.17(19)
C11 C16 C17 107.9(2)
C21 C16 C17 104.83(19)
C11 C16 C26 104.13(18)
C21 C16 C26 113.81(19)
C17 C16 C26 115.85(19)
C18 C17 C22 104.90(19)
C18 C17 C16 114.6(2)
C22 C17 C16 109.21(19)
C18 C17 H17 109.3
C22 C17 H17 109.3
C16 C17 H17 109.3
C19 C18 C17 110.6(2)
C19 C18 H18A 109.5
C17 C18 H18A 109.5
C19 C18 H18B 109.5
C17 C18 H18B 109.5
H18A C18 H18B 108.1
C18 C19 C20 108.7(2)
C18 C19 C23 109.2(2)
C20 C19 C23 109.7(2)
C18 C19 H19 109.7
C20 C19 H19 109.7
C23 C19 H19 109.7
C19 C20 C21 110.8(2)
C19 C20 H20A 109.5
C21 C20 H20A 109.5
C19 C20 H20B 109.5
C21 C20 H20B 109.5
H20A C20 H20B 108.1
C24 C21 C20 107.47(19)
C24 C21 C16 110.7(2)
C20 C21 C16 111.68(19)
C24 C21 H21 109.0
C20 C21 H21 109.0
C16 C21 H21 109.0
C25 C22 C17 110.9(2)
C25 C22 H22A 109.5
C17 C22 H22A 109.5
C25 C22 H22B 109.5
C17 C22 H22B 109.5
H22A C22 H22B 108.0
C25 C23 C19 109.0(2)
C25 C23 H23A 109.9
C19 C23 H23A 109.9
C25 C23 H23B 109.9
C19 C23 H23B 109.9
H23A C23 H23B 108.3
C25 C24 C21 110.3(2)
C25 C24 H24A 109.6
C21 C24 H24A 109.6
C25 C24 H24B 109.6
C21 C24 H24B 109.6
H24A C24 H24B 108.1
C22 C25 C24 109.6(2)
C22 C25 C23 109.7(2)
C24 C25 C23 108.4(2)
C22 C25 H25 109.7
C24 C25 H25 109.7
C23 C25 H25 109.7
O1 C26 C29 104.29(19)
O1 C26 C27 106.09(18)
C29 C26 C27 110.3(2)
O1 C26 C16 108.72(18)
C29 C26 C16 115.52(19)
C27 C26 C16 111.26(19)
C28 C27 C26 114.4(2)
C28 C27 H27A 108.7
C26 C27 H27A 108.7
C28 C27 H27B 108.7
C26 C27 H27B 108.7
H27A C27 H27B 107.6
N1 C28 C27 112.8(2)
N1 C28 H28A 109.0
C27 C28 H28A 109.0
N1 C28 H28B 109.0
C27 C28 H28B 109.0
H28A C28 H28B 107.8
C26 C29 H29A 109.5
C26 C29 H29B 109.5
H29A C29 H29B 109.5
C26 C29 H29C 109.5
H29A C29 H29C 109.5
H29B C29 H29C 109.5
N1 C30 C31 113.7(2)
N1 C30 H30A 108.8
C31 C30 H30A 108.8
N1 C30 H30B 108.8
C31 C30 H30B 108.8
H30A C30 H30B 107.7
C32 C31 C36 118.5(2)
C32 C31 C30 119.9(2)
C36 C31 C30 121.5(2)
C33 C32 C31 121.3(2)
C33 C32 H32 119.4
C31 C32 H32 119.4
C32 C33 C34 119.8(2)
C32 C33 H33 120.1
C34 C33 H33 120.1
C33 C34 C35 119.5(3)
C33 C34 H34 120.3
C35 C34 H34 120.3
C36 C35 C34 120.7(3)
C36 C35 H35 119.7
C34 C35 H35 119.7
C35 C36 C31 120.2(2)
C35 C36 H36 119.9
C31 C36 H36 119.9
N1 C37 C38 114.7(2)
N1 C37 H37A 108.6
C38 C37 H37A 108.6
N1 C37 H37B 108.6
C38 C37 H37B 108.6
H37A C37 H37B 107.6
C43 C38 C39 118.5(2)
C43 C38 C37 121.3(2)
C39 C38 C37 120.0(2)
C40 C39 C38 120.8(3)
C40 C39 H39 119.6
C38 C39 H39 119.6
C41 C40 C39 120.1(3)
C41 C40 H40 120.0
C39 C40 H40 120.0
C40 C41 C42 119.9(3)
C40 C41 H41 120.0
C42 C41 H41 120.0
C41 C42 C43 120.0(3)
C41 C42 H42 120.0
C43 C42 H42 120.0
C38 C43 C42 120.7(3)
C38 C43 H43 119.7
C42 C43 H43 119.7
Ti1 C44 H44A 109.5
Ti1 C44 H44B 109.5
H44A C44 H44B 109.5
Ti1 C44 H44C 109.5
H44A C44 H44C 109.5
H44B C44 H44C 109.5
O2 Ti2 C88 98.86(9)
O2 Ti2 C56 90.26(8)
C88 Ti2 C56 133.73(10)
O2 Ti2 C57 124.67(8)
C88 Ti2 C57 113.74(10)
C56 Ti2 C57 35.08(8)
O2 Ti2 C55 71.05(8)
C88 Ti2 C55 106.49(9)
C56 Ti2 C55 35.13(8)
C57 Ti2 C55 57.77(8)
O2 Ti2 C46 84.21(8)
C88 Ti2 C46 88.78(9)
C56 Ti2 C46 137.42(9)
C57 Ti2 C46 136.73(9)
C55 Ti2 C46 152.43(8)
O2 Ti2 C45 78.65(8)
C88 Ti2 C45 123.06(9)
C56 Ti2 C45 103.21(9)
C57 Ti2 C45 113.44(9)
C55 Ti2 C45 124.96(8)
C46 Ti2 C45 34.32(8)
O2 Ti2 C49 107.64(8)
C88 Ti2 C49 132.57(9)
C56 Ti2 C49 85.51(9)
C57 Ti2 C49 82.23(9)
C55 Ti2 C49 118.95(9)
C46 Ti2 C49 56.72(9)
C45 Ti2 C49 34.03(9)
O2 Ti2 C58 125.02(8)
C88 Ti2 C58 81.01(10)
C56 Ti2 C58 57.51(9)
C57 Ti2 C58 34.14(9)
C55 Ti2 C58 57.00(8)
C46 Ti2 C58 150.08(9)
C45 Ti2 C58 145.72(9)
C49 Ti2 C58 111.98(9)
O2 Ti2 C59 92.13(8)
C88 Ti2 C59 77.33(9)
C56 Ti2 C59 56.96(9)
C57 Ti2 C59 56.36(9)
C55 Ti2 C59 33.89(8)
C46 Ti2 C59 164.94(9)
C45 Ti2 C59 158.45(8)
C49 Ti2 C59 137.93(9)
C58 Ti2 C59 33.65(8)
O2 Ti2 C47 117.39(8)
C88 Ti2 C47 76.82(9)
C56 Ti2 C47 137.13(9)
C57 Ti2 C47 112.97(9)
C55 Ti2 C47 170.74(9)
C46 Ti2 C47 34.11(8)
C45 Ti2 C47 56.50(8)
C49 Ti2 C47 56.22(8)
C58 Ti2 C47 115.97(9)
C59 Ti2 C47 143.20(8)
O2 Ti2 C48 134.94(8)
C88 Ti2 C48 101.28(9)
C56 Ti2 C48 103.64(9)
C57 Ti2 C48 82.14(9)
C55 Ti2 C48 137.73(9)
C46 Ti2 C48 56.58(9)
C45 Ti2 C48 56.58(9)
C49 Ti2 C48 34.06(8)
C58 Ti2 C48 97.80(9)
C59 Ti2 C48 131.45(9)
C47 Ti2 C48 33.63(9)
C70 O2 Ti2 135.25(15)
C74 N2 C81 108.7(2)
C74 N2 C72 111.88(18)
C81 N2 C72 109.45(19)
C49 C45 C46 107.9(2)
C49 C45 C50 125.8(2)
C46 C45 C50 126.3(2)
C49 C45 Ti2 73.32(14)
C46 C45 Ti2 72.62(14)
C50 C45 Ti2 120.63(16)
C45 C46 C47 107.8(2)
C45 C46 C51 126.2(2)
C47 C46 C51 125.9(2)
C45 C46 Ti2 73.06(14)
C47 C46 Ti2 74.43(14)
C51 C46 Ti2 120.50(16)
C48 C47 C46 108.3(2)
C48 C47 C52 125.9(2)
C46 C47 C52 125.1(2)
C48 C47 Ti2 73.38(14)
C46 C47 Ti2 71.46(14)
C52 C47 Ti2 128.39(17)
C47 C48 C49 107.5(2)
C47 C48 C53 125.8(2)
C49 C48 C53 126.2(2)
C47 C48 Ti2 72.99(14)
C49 C48 Ti2 71.85(14)
C53 C48 Ti2 127.34(18)
C45 C49 C48 108.4(2)
C45 C49 C54 125.5(2)
C48 C49 C54 125.4(2)
C45 C49 Ti2 72.64(14)
C48 C49 Ti2 74.09(14)
C54 C49 Ti2 126.70(17)
C45 C50 H50A 109.5
C45 C50 H50B 109.5
H50A C50 H50B 109.5
C45 C50 H50C 109.5
H50A C50 H50C 109.5
H50B C50 H50C 109.5
C46 C51 H51A 109.5
C46 C51 H51B 109.5
H51A C51 H51B 109.5
C46 C51 H51C 109.5
H51A C51 H51C 109.5
H51B C51 H51C 109.5
C47 C52 H52A 109.5
C47 C52 H52B 109.5
H52A C52 H52B 109.5
C47 C52 H52C 109.5
H52A C52 H52C 109.5
H52B C52 H52C 109.5
C48 C53 H53A 109.5
C48 C53 H53B 109.5
H53A C53 H53B 109.5
C48 C53 H53C 109.5
H53A C53 H53C 109.5
H53B C53 H53C 109.5
C49 C54 H54A 109.5
C49 C54 H54B 109.5
H54A C54 H54B 109.5
C49 C54 H54C 109.5
H54A C54 H54C 109.5
H54B C54 H54C 109.5
C59 C55 C56 106.3(2)
C59 C55 C60 126.9(2)
C56 C55 C60 126.4(2)
C59 C55 Ti2 74.52(14)
C56 C55 Ti2 69.27(13)
C60 C55 Ti2 115.84(16)
C57 C56 C55 108.5(2)
C57 C56 Ti2 74.63(15)
C55 C56 Ti2 75.61(14)
C57 C56 H56 125.7
C55 C56 H56 125.7
Ti2 C56 H56 116.1
C58 C57 C56 107.9(2)
C58 C57 Ti2 74.82(15)
C56 C57 Ti2 70.29(15)
C58 C57 H57 126.1
C56 C57 H57 126.1
Ti2 C57 H57 120.6
C59 C58 C57 107.7(2)
C59 C58 Ti2 73.79(15)
C57 C58 Ti2 71.05(15)
C59 C58 H58 126.2
C57 C58 H58 126.2
Ti2 C58 H58 120.8
C58 C59 C55 109.5(2)
C58 C59 Ti2 72.55(14)
C55 C59 Ti2 71.59(14)
C58 C59 H59 125.2
C55 C59 H59 125.2
Ti2 C59 H59 122.2
C55 C60 C61 110.73(19)
C55 C60 C65 107.56(19)
C61 C60 C65 104.82(18)
C55 C60 C70 104.10(18)
C61 C60 C70 113.09(19)
C65 C60 C70 116.49(19)
C66 C61 C62 107.3(2)
C66 C61 C60 111.0(2)
C62 C61 C60 111.80(19)
C66 C61 H61 108.9
C62 C61 H61 108.9
C60 C61 H61 108.9
C63 C62 C61 110.5(2)
C63 C62 H62A 109.5
C61 C62 H62A 109.5
C63 C62 H62B 109.5
C61 C62 H62B 109.5
H62A C62 H62B 108.1
C67 C63 C64 109.7(2)
C67 C63 C62 109.9(2)
C64 C63 C62 108.3(2)
C67 C63 H63 109.6
C64 C63 H63 109.6
C62 C63 H63 109.6
C63 C64 C65 110.2(2)
C63 C64 H64A 109.6
C65 C64 H64A 109.6
C63 C64 H64B 109.6
C65 C64 H64B 109.6
H64A C64 H64B 108.1
C64 C65 C68 104.96(19)
C64 C65 C60 115.0(2)
C68 C65 C60 109.24(19)
C64 C65 H65 109.2
C68 C65 H65 109.2
C60 C65 H65 109.2
C69 C66 C61 110.1(2)
C69 C66 H66A 109.6
C61 C66 H66A 109.6
C69 C66 H66B 109.6
C61 C66 H66B 109.6
H66A C66 H66B 108.2
C63 C67 C69 109.0(2)
C63 C67 H67A 109.9
C69 C67 H67A 109.9
C63 C67 H67B 109.9
C69 C67 H67B 109.9
H67A C67 H67B 108.3
C69 C68 C65 110.7(2)
C69 C68 H68A 109.5
C65 C68 H68A 109.5
C69 C68 H68B 109.5
C65 C68 H68B 109.5
H68A C68 H68B 108.1
C67 C69 C68 109.9(2)
C67 C69 C66 108.4(2)
C68 C69 C66 109.5(2)
C67 C69 H69 109.7
C68 C69 H69 109.7
C66 C69 H69 109.7
O2 C70 C73 104.49(18)
O2 C70 C71 105.78(18)
C73 C70 C71 110.5(2)
O2 C70 C60 108.81(18)
C73 C70 C60 114.74(19)
C71 C70 C60 111.86(18)
C72 C71 C70 113.75(19)
C72 C71 H71A 108.8
C70 C71 H71A 108.8
C72 C71 H71B 108.8
C70 C71 H71B 108.8
H71A C71 H71B 107.7
N2 C72 C71 112.94(19)
N2 C72 H72A 109.0
C71 C72 H72A 109.0
N2 C72 H72B 109.0
C71 C72 H72B 109.0
H72A C72 H72B 107.8
C70 C73 H73A 109.5
C70 C73 H73B 109.5
H73A C73 H73B 109.5
C70 C73 H73C 109.5
H73A C73 H73C 109.5
H73B C73 H73C 109.5
N2 C74 C75 113.2(2)
N2 C74 H74A 108.9
C75 C74 H74A 108.9
N2 C74 H74B 108.9
C75 C74 H74B 108.9
H74A C74 H74B 107.8
C80 C75 C76 118.5(2)
C80 C75 C74 119.7(2)
C76 C75 C74 121.7(2)
C77 C76 C75 120.5(2)
C77 C76 H76 119.8
C75 C76 H76 119.8
C76 C77 C78 120.6(3)
C76 C77 H77 119.7
C78 C77 H77 119.7
C79 C78 C77 119.5(2)
C79 C78 H78 120.2
C77 C78 H78 120.2
C78 C79 C80 119.8(2)
C78 C79 H79 120.1
C80 C79 H79 120.1
C75 C80 C79 121.0(2)
C75 C80 H80 119.5
C79 C80 H80 119.5
N2 C81 C82 114.5(2)
N2 C81 H81A 108.6
C82 C81 H81A 108.6
N2 C81 H81B 108.6
C82 C81 H81B 108.6
H81A C81 H81B 107.6
C87 C82 C83 119.0(2)
C87 C82 C81 121.0(2)
C83 C82 C81 119.8(2)
C82 C83 C84 120.7(3)
C82 C83 H83 119.7
C84 C83 H83 119.7
C85 C84 C83 119.6(3)
C85 C84 H84 120.2
C83 C84 H84 120.2
C86 C85 C84 120.0(3)
C86 C85 H85 120.0
C84 C85 H85 120.0
C85 C86 C87 120.3(3)
C85 C86 H86 119.9
C87 C86 H86 119.9
C82 C87 C86 120.4(3)
C82 C87 H87 119.8
C86 C87 H87 119.8
Ti2 C88 H88A 109.5
Ti2 C88 H88B 109.5
H88A C88 H88B 109.5
Ti2 C88 H88C 109.5
H88A C88 H88C 109.5
H88B C88 H88C 109.5
O3 Ti3 C132 98.49(9)
O3 Ti3 C103 89.97(8)
C132 Ti3 C103 133.74(10)
O3 Ti3 C102 124.57(8)
C132 Ti3 C102 114.59(10)
C103 Ti3 C102 35.12(9)
O3 Ti3 C99 71.46(7)
C132 Ti3 C99 106.06(9)
C103 Ti3 C99 34.94(9)
C102 Ti3 C99 57.69(8)
O3 Ti3 C89 79.58(8)
C132 Ti3 C89 122.13(9)
C103 Ti3 C89 104.12(9)
C102 Ti3 C89 113.01(9)
C99 Ti3 C89 126.62(9)
O3 Ti3 C90 108.31(8)
C132 Ti3 C90 132.39(9)
C103 Ti3 C90 85.77(9)
C102 Ti3 C90 81.33(9)
C99 Ti3 C90 119.36(9)
C89 Ti3 C90 34.21(8)
O3 Ti3 C93 85.30(8)
C132 Ti3 C93 88.17(9)
C103 Ti3 C93 138.00(9)
C102 Ti3 C93 135.75(9)
C99 Ti3 C93 154.09(8)
C89 Ti3 C93 34.01(8)
C90 Ti3 C93 56.78(8)
O3 Ti3 C101 125.75(8)
C132 Ti3 C101 81.77(9)
C103 Ti3 C101 57.42(9)
C102 Ti3 C101 34.03(9)
C99 Ti3 C101 56.98(8)
C89 Ti3 C101 144.63(9)
C90 Ti3 C101 110.56(9)
C93 Ti3 C101 148.36(8)
O3 Ti3 C100 92.71(8)
C132 Ti3 C100 77.12(9)
C103 Ti3 C100 57.01(9)
C102 Ti3 C100 56.62(9)
C99 Ti3 C100 33.87(8)
C89 Ti3 C100 159.94(9)
C90 Ti3 C100 137.52(9)
C93 Ti3 C100 164.71(9)
C101 Ti3 C100 33.98(8)
O3 Ti3 C91 136.03(8)
C132 Ti3 C91 101.29(9)
C103 Ti3 C91 103.46(9)
C102 Ti3 C91 80.94(9)
C99 Ti3 C91 136.98(8)
C89 Ti3 C91 56.64(8)
C90 Ti3 C91 34.10(9)
C93 Ti3 C91 56.76(8)
C101 Ti3 C91 95.84(8)
C100 Ti3 C91 129.82(8)
O3 Ti3 C92 118.47(8)
C132 Ti3 C92 76.34(9)
C103 Ti3 C92 137.26(9)
C102 Ti3 C92 112.03(9)
C99 Ti3 C92 169.65(8)
C89 Ti3 C92 56.39(8)
C90 Ti3 C92 56.43(9)
C93 Ti3 C92 34.15(8)
C101 Ti3 C92 114.23(8)
C100 Ti3 C92 141.44(8)
C91 Ti3 C92 33.90(8)
C114 O3 Ti3 134.36(14)
C125 N3 C118 108.70(19)
C125 N3 C116 109.88(19)
C118 N3 C116 111.91(19)
C93 C89 C90 108.5(2)
C93 C89 C94 126.2(2)
C90 C89 C94 125.3(2)
C93 C89 Ti3 73.39(14)
C90 C89 Ti3 73.08(14)
C94 C89 Ti3 120.24(16)
C89 C90 C91 108.1(2)
C89 C90 C95 125.3(2)
C91 C90 C95 125.9(2)
C89 C90 Ti3 72.71(14)
C91 C90 Ti3 74.04(15)
C95 C90 Ti3 126.48(17)
C90 C91 C92 107.6(2)
C90 C91 C96 127.1(2)
C92 C91 C96 124.9(2)
C90 C91 Ti3 71.87(14)
C92 C91 Ti3 73.41(14)
C96 C91 Ti3 126.11(18)
C91 C92 C93 107.9(2)
C91 C92 C97 125.4(2)
C93 C92 C97 126.0(2)
C91 C92 Ti3 72.68(14)
C93 C92 Ti3 71.68(13)
C97 C92 Ti3 128.82(18)
C89 C93 C92 107.8(2)
C89 C93 C98 126.8(2)
C92 C93 C98 125.3(2)
C89 C93 Ti3 72.60(14)
C92 C93 Ti3 74.16(14)
C98 C93 Ti3 121.60(17)
C89 C94 H94A 109.5
C89 C94 H94B 109.5
H94A C94 H94B 109.5
C89 C94 H94C 109.5
H94A C94 H94C 109.5
H94B C94 H94C 109.5
C90 C95 H95A 109.5
C90 C95 H95B 109.5
H95A C95 H95B 109.5
C90 C95 H95C 109.5
H95A C95 H95C 109.5
H95B C95 H95C 109.5
C91 C96 H96A 109.5
C91 C96 H96B 109.5
H96A C96 H96B 109.5
C91 C96 H96C 109.5
H96A C96 H96C 109.5
H96B C96 H96C 109.5
C92 C97 H97A 109.5
C92 C97 H97B 109.5
H97A C97 H97B 109.5
C92 C97 H97C 109.5
H97A C97 H97C 109.5
H97B C97 H97C 109.5
C93 C98 H98A 109.5
C93 C98 H98B 109.5
H98A C98 H98B 109.5
C93 C98 H98C 109.5
H98A C98 H98C 109.5
H98B C98 H98C 109.5
C100 C99 C103 107.0(2)
C100 C99 C104 126.4(2)
C103 C99 C104 126.2(2)
C100 C99 Ti3 74.37(13)
C103 C99 Ti3 69.79(13)
C104 C99 Ti3 115.68(15)
C99 C100 C101 109.0(2)
C99 C100 Ti3 71.76(14)
C101 C100 Ti3 72.72(14)
C99 C100 H100 125.5
C101 C100 H100 125.5
Ti3 C100 H100 121.7
C102 C101 C100 107.8(2)
C102 C101 Ti3 71.24(14)
C100 C101 Ti3 73.30(13)
C102 C101 H101 126.1
C100 C101 H101 126.1
Ti3 C101 H101 121.1
C101 C102 C103 107.8(2)
C101 C102 Ti3 74.72(14)
C103 C102 Ti3 70.42(13)
C101 C102 H102 126.1
C103 C102 H102 126.1
Ti3 C102 H102 120.5
C99 C103 C102 108.5(2)
C99 C103 Ti3 75.28(14)
C102 C103 Ti3 74.46(14)
C99 C103 H103 125.8
C102 C103 H103 125.8
Ti3 C103 H103 116.5
C99 C104 C109 109.90(19)
C99 C104 C105 108.08(19)
C109 C104 C105 104.90(19)
C99 C104 C114 104.02(17)
C109 C104 C114 113.78(19)
C105 C104 C114 116.05(19)
C106 C105 C110 104.85(19)
C106 C105 C104 114.4(2)
C110 C105 C104 109.3(2)
C106 C105 H105 109.4
C110 C105 H105 109.4
C104 C105 H105 109.4
C107 C106 C105 110.6(2)
C107 C106 H10D 109.5
C105 C106 H10D 109.5
C107 C106 H10E 109.5
C105 C106 H10E 109.5
H10D C106 H10E 108.1
C108 C107 C106 108.4(2)
C108 C107 C111 109.7(2)
C106 C107 C111 109.8(2)
C108 C107 H107 109.7
C106 C107 H107 109.7
C111 C107 H107 109.7
C107 C108 C109 110.8(2)
C107 C108 H10F 109.5
C109 C108 H10F 109.5
C107 C108 H10G 109.5
C109 C108 H10G 109.5
H10F C108 H10G 108.1
C108 C109 C112 107.26(19)
C108 C109 C104 111.9(2)
C112 C109 C104 110.5(2)
C108 C109 H109 109.0
C112 C109 H109 109.0
C104 C109 H109 109.0
C113 C110 C105 111.2(2)
C113 C110 H11A 109.4
C105 C110 H11A 109.4
C113 C110 H11B 109.4
C105 C110 H11B 109.4
H11A C110 H11B 108.0
C113 C111 C107 109.1(2)
C113 C111 H11C 109.9
C107 C111 H11C 109.9
C113 C111 H11D 109.9
C107 C111 H11D 109.9
H11C C111 H11D 108.3
C113 C112 C109 110.2(2)
C113 C112 H11E 109.6
C109 C112 H11E 109.6
C113 C112 H11F 109.6
C109 C112 H11F 109.6
H11E C112 H11F 108.1
C110 C113 C111 109.7(2)
C110 C113 C112 109.5(2)
C111 C113 C112 108.4(2)
C110 C113 H113 109.7
C111 C113 H113 109.7
C112 C113 H113 109.7
O3 C114 C117 104.28(18)
O3 C114 C115 106.40(18)
C117 C114 C115 110.05(19)
O3 C114 C104 108.91(17)
C117 C114 C104 115.10(19)
C115 C114 C104 111.49(18)
C116 C115 C114 114.44(19)
C116 C115 H11G 108.7
C114 C115 H11G 108.7
C116 C115 H11H 108.7
C114 C115 H11H 108.7
H11G C115 H11H 107.6
N3 C116 C115 113.1(2)
N3 C116 H11I 109.0
C115 C116 H11I 109.0
N3 C116 H11J 109.0
C115 C116 H11J 109.0
H11I C116 H11J 107.8
C114 C117 H11K 109.5
C114 C117 H11L 109.5
H11K C117 H11L 109.5
C114 C117 H11M 109.5
H11K C117 H11M 109.5
H11L C117 H11M 109.5
N3 C118 C119 113.2(2)
N3 C118 H11N 108.9
C119 C118 H11N 108.9
N3 C118 H11O 108.9
C119 C118 H11O 108.9
H11N C118 H11O 107.7
C120 C119 C124 118.4(2)
C120 C119 C118 119.8(2)
C124 C119 C118 121.7(2)
C121 C120 C119 121.0(3)
C121 C120 H120 119.5
C119 C120 H120 119.5
C122 C121 C120 120.1(3)
C122 C121 H121 120.0
C120 C121 H121 120.0
C121 C122 C123 119.6(3)
C121 C122 H122 120.2
C123 C122 H122 120.2
C124 C123 C122 120.5(3)
C124 C123 H123 119.8
C122 C123 H123 119.8
C123 C124 C119 120.5(2)
C123 C124 H124 119.8
C119 C124 H124 119.8
N3 C125 C126 115.1(2)
N3 C125 H12A 108.5
C126 C125 H12A 108.5
N3 C125 H12B 108.5
C126 C125 H12B 108.5
H12A C125 H12B 107.5
C131 C126 C127 118.3(2)
C131 C126 C125 121.6(2)
C127 C126 C125 119.8(2)
C128 C127 C126 121.0(3)
C128 C127 H127 119.5
C126 C127 H127 119.5
C127 C128 C129 120.2(3)
C127 C128 H128 119.9
C129 C128 H128 119.9
C130 C129 C128 119.2(3)
C130 C129 H129 120.4
C128 C129 H129 120.4
C129 C130 C131 121.0(3)
C129 C130 H130 119.5
C131 C130 H130 119.5
C126 C131 C130 120.3(2)
C126 C131 H131 119.8
C130 C131 H131 119.8
Ti3 C132 H13A 109.5
Ti3 C132 H13B 109.5
H13A C132 H13B 109.5
Ti3 C132 H13C 109.5
H13A C132 H13C 109.5
H13B C132 H13C 109.5
O4 Ti4 C176 98.23(9)
O4 Ti4 C144 90.48(8)
C176 Ti4 C144 133.66(10)
O4 Ti4 C145 124.90(8)
C176 Ti4 C145 114.09(10)
C144 Ti4 C145 35.07(9)
O4 Ti4 C143 71.43(8)
C176 Ti4 C143 105.95(9)
C144 Ti4 C143 35.25(8)
C145 Ti4 C143 57.77(9)
O4 Ti4 C134 83.67(8)
C176 Ti4 C134 90.09(9)
C144 Ti4 C134 136.20(9)
C145 Ti4 C134 136.05(9)
C143 Ti4 C134 151.85(9)
O4 Ti4 C133 79.96(8)
C176 Ti4 C133 124.38(9)
C144 Ti4 C133 101.93(9)
C145 Ti4 C133 111.45(9)
C143 Ti4 C133 124.87(8)
C134 Ti4 C133 34.30(8)
O4 Ti4 C146 125.57(8)
C176 Ti4 C146 81.23(10)
C144 Ti4 C146 57.61(9)
C145 Ti4 C146 34.10(9)
C143 Ti4 C146 57.08(8)
C134 Ti4 C146 150.28(9)
C133 Ti4 C146 143.51(9)
O4 Ti4 C137 109.75(8)
C176 Ti4 C137 131.99(9)
C144 Ti4 C137 85.42(9)
C145 Ti4 C137 80.82(9)
C143 Ti4 C137 119.45(9)
C134 Ti4 C137 56.70(9)
C133 Ti4 C137 34.04(9)
C146 Ti4 C137 109.92(9)
O4 Ti4 C147 92.50(8)
C176 Ti4 C147 76.97(9)
C144 Ti4 C147 57.16(9)
C145 Ti4 C147 56.48(9)
C143 Ti4 C147 33.87(8)
C134 Ti4 C147 165.87(9)
C133 Ti4 C147 157.99(9)
C146 Ti4 C147 33.87(8)
C137 Ti4 C147 136.95(9)
O4 Ti4 C135 116.35(8)
C176 Ti4 C135 76.37(9)
C144 Ti4 C135 138.29(9)
C145 Ti4 C135 114.01(9)
C143 Ti4 C135 171.76(9)
C134 Ti4 C135 34.19(8)
C133 Ti4 C135 56.74(8)
C146 Ti4 C135 116.23(9)
C137 Ti4 C135 56.51(8)
C147 Ti4 C135 142.98(8)
O4 Ti4 C136 135.97(8)
C176 Ti4 C136 100.04(9)
C144 Ti4 C136 104.66(9)
C145 Ti4 C136 82.28(9)
C143 Ti4 C136 138.49(9)
C134 Ti4 C136 56.71(9)
C133 Ti4 C136 56.71(9)
C146 Ti4 C136 96.71(9)
C137 Ti4 C136 34.12(8)
C147 Ti4 C136 130.56(9)
C135 Ti4 C136 33.95(9)
C158 O4 Ti4 135.01(15)
C162 N4 C169 108.73(19)
C162 N4 C160 111.85(18)
C169 N4 C160 109.76(19)
C137 C133 C134 108.0(2)
C137 C133 C138 126.0(2)
C134 C133 C138 126.0(2)
C137 C133 Ti4 73.79(14)
C134 C133 Ti4 72.38(14)
C138 C133 Ti4 120.96(16)
C133 C134 C135 108.4(2)
C133 C134 C139 125.1(2)
C135 C134 C139 126.5(2)
C133 C134 Ti4 73.33(14)
C135 C134 Ti4 74.39(15)
C139 C134 Ti4 118.98(16)
C134 C135 C136 107.8(2)
C134 C135 C140 126.4(2)
C136 C135 C140 124.9(2)
C134 C135 Ti4 71.42(14)
C136 C135 Ti4 73.38(14)
C140 C135 Ti4 128.97(18)
C135 C136 C137 107.6(2)
C135 C136 C141 125.0(2)
C137 C136 C141 127.1(2)
C135 C136 Ti4 72.68(14)
C137 C136 Ti4 72.39(14)
C141 C136 Ti4 125.59(18)
C133 C137 C136 108.2(2)
C133 C137 C142 124.7(2)
C136 C137 C142 126.5(2)
C133 C137 Ti4 72.17(14)
C136 C137 Ti4 73.49(14)
C142 C137 Ti4 127.49(18)
C133 C138 H13D 109.5
C133 C138 H13E 109.5
H13D C138 H13E 109.5
C133 C138 H13F 109.5
H13D C138 H13F 109.5
H13E C138 H13F 109.5
C134 C139 H13G 109.5
C134 C139 H13H 109.5
H13G C139 H13H 109.5
C134 C139 H13I 109.5
H13G C139 H13I 109.5
H13H C139 H13I 109.5
C135 C140 H14A 109.5
C135 C140 H14B 109.5
H14A C140 H14B 109.5
C135 C140 H14C 109.5
H14A C140 H14C 109.5
H14B C140 H14C 109.5
C136 C141 H14D 109.5
C136 C141 H14E 109.5
H14D C141 H14E 109.5
C136 C141 H14F 109.5
H14D C141 H14F 109.5
H14E C141 H14F 109.5
C137 C142 H14G 109.5
C137 C142 H14H 109.5
H14G C142 H14H 109.5
C137 C142 H14I 109.5
H14G C142 H14I 109.5
H14H C142 H14I 109.5
C147 C143 C144 106.7(2)
C147 C143 C148 126.4(2)
C144 C143 C148 126.5(2)
C147 C143 Ti4 74.54(14)
C144 C143 Ti4 69.52(13)
C148 C143 Ti4 115.62(16)
C145 C144 C143 108.2(2)
C145 C144 Ti4 74.70(15)
C143 C144 Ti4 75.22(14)
C145 C144 H144 125.9
C143 C144 H144 125.9
Ti4 C144 H144 116.3
C146 C145 C144 108.1(2)
C146 C145 Ti4 74.71(15)
C144 C145 Ti4 70.23(15)
C146 C145 H145 125.9
C144 C145 H145 125.9
Ti4 C145 H145 120.9
C145 C146 C147 107.5(2)
C145 C146 Ti4 71.19(15)
C147 C146 Ti4 73.43(15)
C145 C146 H146 126.2
C147 C146 H146 126.2
Ti4 C146 H146 120.9
C143 C147 C146 109.4(2)
C143 C147 Ti4 71.59(14)
C146 C147 Ti4 72.71(14)
C143 C147 H147 125.3
C146 C147 H147 125.3
Ti4 C147 H147 122.0
C143 C148 C149 110.22(19)
C143 C148 C153 107.54(19)
C149 C148 C153 104.97(18)
C143 C148 C158 104.24(18)
C149 C148 C158 113.58(19)
C153 C148 C158 116.16(19)
C154 C149 C150 107.5(2)
C154 C149 C148 110.7(2)
C150 C149 C148 111.88(19)
C154 C149 H149 108.9
C150 C149 H149 108.9
C148 C149 H149 108.9
C151 C150 C149 110.5(2)
C151 C150 H15A 109.6
C149 C150 H15A 109.6
C151 C150 H15B 109.6
C149 C150 H15B 109.6
H15A C150 H15B 108.1
C155 C151 C152 110.0(2)
C155 C151 C150 110.0(2)
C152 C151 C150 108.5(2)
C155 C151 H151 109.4
C152 C151 H151 109.4
C150 C151 H151 109.4
C151 C152 C153 110.2(2)
C151 C152 H15C 109.6
C153 C152 H15C 109.6
C151 C152 H15D 109.6
C153 C152 H15D 109.6
H15C C152 H15D 108.1
C156 C153 C152 105.0(2)
C156 C153 C148 109.32(19)
C152 C153 C148 114.2(2)
C156 C153 H153 109.4
C152 C153 H153 109.4
C148 C153 H153 109.4
C149 C154 C157 110.4(2)
C149 C154 H15E 109.6
C157 C154 H15E 109.6
C149 C154 H15F 109.6
C157 C154 H15F 109.6
H15E C154 H15F 108.1
C151 C155 C157 108.5(2)
C151 C155 H15G 110.0
C157 C155 H15G 110.0
C151 C155 H15H 110.0
C157 C155 H15H 110.0
H15G C155 H15H 108.4
C157 C156 C153 111.2(2)
C157 C156 H15I 109.4
C153 C156 H15I 109.4
C157 C156 H15J 109.4
C153 C156 H15J 109.4
H15I C156 H15J 108.0
C155 C157 C154 108.8(2)
C155 C157 C156 109.5(2)
C154 C157 C156 109.1(2)
C155 C157 H157 109.8
C154 C157 H157 109.8
C156 C157 H157 109.8
O4 C158 C161 104.49(18)
O4 C158 C159 106.20(18)
C161 C158 C159 110.1(2)
O4 C158 C148 108.60(18)
C161 C158 C148 115.10(19)
C159 C158 C148 111.71(18)
C160 C159 C158 113.85(19)
C160 C159 H15K 108.8
C158 C159 H15K 108.8
C160 C159 H15L 108.8
C158 C159 H15L 108.8
H15K C159 H15L 107.7
N4 C160 C159 113.4(2)
N4 C160 H16A 108.9
C159 C160 H16A 108.9
N4 C160 H16B 108.9
C159 C160 H16B 108.9
H16A C160 H16B 107.7
C158 C161 H16C 109.5
C158 C161 H16D 109.5
H16C C161 H16D 109.5
C158 C161 H16E 109.5
H16C C161 H16E 109.5
H16D C161 H16E 109.5
N4 C162 C163 112.89(19)
N4 C162 H16F 109.0
C163 C162 H16F 109.0
N4 C162 H16G 109.0
C163 C162 H16G 109.0
H16F C162 H16G 107.8
C168 C163 C164 118.4(2)
C168 C163 C162 121.5(2)
C164 C163 C162 120.0(2)
C165 C164 C163 121.0(2)
C165 C164 H164 119.5
C163 C164 H164 119.5
C166 C165 C164 120.0(2)
C166 C165 H165 120.0
C164 C165 H165 120.0
C165 C166 C167 119.8(2)
C165 C166 H166 120.1
C167 C166 H166 120.1
C166 C167 C168 120.0(3)
C166 C167 H167 120.0
C168 C167 H167 120.0
C163 C168 C167 120.7(2)
C163 C168 H168 119.6
C167 C168 H168 119.6
N4 C169 C170 114.0(2)
N4 C169 H16H 108.7
C170 C169 H16H 108.7
N4 C169 H16I 108.7
C170 C169 H16I 108.7
H16H C169 H16I 107.6
C171 C170 C175 118.6(2)
C171 C170 C169 121.1(2)
C175 C170 C169 120.2(2)
C172 C171 C170 120.5(3)
C172 C171 H171 119.7
C170 C171 H171 119.7
C171 C172 C173 120.6(3)
C171 C172 H172 119.7
C173 C172 H172 119.7
C174 C173 C172 119.4(2)
C174 C173 H173 120.3
C172 C173 H173 120.3
C173 C174 C175 119.9(3)
C173 C174 H174 120.0
C175 C174 H174 120.0
C174 C175 C170 120.9(3)
C174 C175 H175 119.6
C170 C175 H175 119.6
Ti4 C176 H17A 109.5
Ti4 C176 H17B 109.5
H17A C176 H17B 109.5
Ti4 C176 H17C 109.5
H17A C176 H17C 109.5
H17B C176 H17C 109.5

loop_
_geom_bond_atom_site_label_1
_geom_bond_atom_site_label_2
_geom_bond_distance
Ti1 O1 1.8527(16)
Ti1 C44 2.185(3)
Ti1 C15 2.320(2)
Ti1 C14 2.376(2)
Ti1 C11 2.394(2)
Ti1 C3 2.404(3)
Ti1 C2 2.417(2)
Ti1 C1 2.419(2)
Ti1 C13 2.424(2)
Ti1 C4 2.427(2)
Ti1 C12 2.428(2)
Ti1 C5 2.447(2)
O1 C26 1.432(3)
N1 C30 1.465(3)
N1 C37 1.472(3)
N1 C28 1.472(3)
C1 C2 1.409(4)
C1 C5 1.418(3)
C1 C6 1.501(3)
C2 C3 1.415(3)
C2 C7 1.507(3)
C3 C4 1.422(3)
C3 C8 1.507(4)
C4 C5 1.424(3)
C4 C9 1.506(3)
C5 C10 1.490(3)
C6 H6A 0.9800
C6 H6B 0.9800
C6 H6C 0.9800
C7 H7A 0.9800
C7 H7B 0.9800
C7 H7C 0.9800
C8 H8A 0.9800
C8 H8B 0.9800
C8 H8C 0.9800
C9 H9A 0.9800
C9 H9B 0.9800
C9 H9C 0.9800
C10 H10A 0.9800
C10 H10B 0.9800
C10 H10C 0.9800
C11 C12 1.402(3)
C11 C15 1.427(3)
C11 C16 1.530(3)
C12 C13 1.420(3)
C12 H12 0.9500
C13 C14 1.393(4)
C13 H13 0.9500
C14 C15 1.415(3)
C14 H14 0.9500
C15 H15 0.9500
C16 C21 1.561(3)
C16 C17 1.578(3)
C16 C26 1.635(3)
C17 C18 1.543(3)
C17 C22 1.554(3)
C17 H17 1.0000
C18 C19 1.528(4)
C18 H18A 0.9900
C18 H18B 0.9900
C19 C20 1.532(4)
C19 C23 1.535(3)
C19 H19 1.0000
C20 C21 1.547(3)
C20 H20A 0.9900
C20 H20B 0.9900
C21 C24 1.543(3)
C21 H21 1.0000
C22 C25 1.526(4)
C22 H22A 0.9900
C22 H22B 0.9900
C23 C25 1.533(3)
C23 H23A 0.9900
C23 H23B 0.9900
C24 C25 1.532(4)
C24 H24A 0.9900
C24 H24B 0.9900
C25 H25 1.0000
C26 C29 1.536(3)
C26 C27 1.547(4)
C27 C28 1.530(3)
C27 H27A 0.9900
C27 H27B 0.9900
C28 H28A 0.9900
C28 H28B 0.9900
C29 H29A 0.9800
C29 H29B 0.9800
C29 H29C 0.9800
C30 C31 1.510(4)
C30 H30A 0.9900
C30 H30B 0.9900
C31 C32 1.389(3)
C31 C36 1.397(3)
C32 C33 1.386(4)
C32 H32 0.9500
C33 C34 1.387(4)
C33 H33 0.9500
C34 C35 1.389(4)
C34 H34 0.9500
C35 C36 1.385(4)
C35 H35 0.9500
C36 H36 0.9500
C37 C38 1.506(3)
C37 H37A 0.9900
C37 H37B 0.9900
C38 C43 1.391(4)
C38 C39 1.395(4)
C39 C40 1.391(4)
C39 H39 0.9500
C40 C41 1.382(4)
C40 H40 0.9500
C41 C42 1.385(4)
C41 H41 0.9500
C42 C43 1.396(4)
C42 H42 0.9500
C43 H43 0.9500
C44 H44A 0.9800
C44 H44B 0.9800
C44 H44C 0.9800
Ti2 O2 1.8549(17)
Ti2 C88 2.193(2)
Ti2 C56 2.317(3)
Ti2 C57 2.373(3)
Ti2 C55 2.399(2)
Ti2 C46 2.402(2)
Ti2 C45 2.408(2)
Ti2 C49 2.417(2)
Ti2 C58 2.421(3)
Ti2 C59 2.437(2)
Ti2 C47 2.441(2)
Ti2 C48 2.446(2)
O2 C70 1.423(3)
N2 C74 1.465(3)
N2 C81 1.468(3)
N2 C72 1.476(3)
C45 C49 1.412(4)
C45 C46 1.419(3)
C45 C50 1.498(3)
C46 C47 1.421(4)
C46 C51 1.499(4)
C47 C48 1.414(4)
C47 C52 1.500(3)
C48 C49 1.424(3)
C48 C53 1.502(4)
C49 C54 1.505(4)
C50 H50A 0.9800
C50 H50B 0.9800
C50 H50C 0.9800
C51 H51A 0.9800
C51 H51B 0.9800
C51 H51C 0.9800
C52 H52A 0.9800
C52 H52B 0.9800
C52 H52C 0.9800
C53 H53A 0.9800
C53 H53B 0.9800
C53 H53C 0.9800
C54 H54A 0.9800
C54 H54B 0.9800
C54 H54C 0.9800
C55 C59 1.410(3)
C55 C56 1.425(3)
C55 C60 1.522(3)
C56 C57 1.414(3)
C56 H56 0.9500
C57 C58 1.408(4)
C57 H57 0.9500
C58 C59 1.407(4)
C58 H58 0.9500
C59 H59 0.9500
C60 C61 1.561(3)
C60 C65 1.572(3)
C60 C70 1.636(3)
C61 C66 1.539(3)
C61 C62 1.546(3)
C61 H61 1.0000
C62 C63 1.539(3)
C62 H62A 0.9900
C62 H62B 0.9900
C63 C67 1.522(4)
C63 C64 1.536(3)
C63 H63 1.0000
C64 C65 1.546(3)
C64 H64A 0.9900
C64 H64B 0.9900
C65 C68 1.549(3)
C65 H65 1.0000
C66 C69 1.536(3)
C66 H66A 0.9900
C66 H66B 0.9900
C67 C69 1.531(3)
C67 H67A 0.9900
C67 H67B 0.9900
C68 C69 1.536(3)
C68 H68A 0.9900
C68 H68B 0.9900
C69 H69 1.0000
C70 C73 1.537(3)
C70 C71 1.548(3)
C71 C72 1.527(3)
C71 H71A 0.9900
C71 H71B 0.9900
C72 H72A 0.9900
C72 H72B 0.9900
C73 H73A 0.9800
C73 H73B 0.9800
C73 H73C 0.9800
C74 C75 1.514(3)
C74 H74A 0.9900
C74 H74B 0.9900
C75 C80 1.390(3)
C75 C76 1.395(3)
C76 C77 1.385(4)
C76 H76 0.9500
C77 C78 1.386(4)
C77 H77 0.9500
C78 C79 1.386(4)
C78 H78 0.9500
C79 C80 1.392(4)
C79 H79 0.9500
C80 H80 0.9500
C81 C82 1.518(3)
C81 H81A 0.9900
C81 H81B 0.9900
C82 C87 1.387(4)
C82 C83 1.389(4)
C83 C84 1.395(4)
C83 H83 0.9500
C84 C85 1.384(4)
C84 H84 0.9500
C85 C86 1.380(4)
C85 H85 0.9500
C86 C87 1.390(4)
C86 H86 0.9500
C87 H87 0.9500
C88 H88A 0.9800
C88 H88B 0.9800
C88 H88C 0.9800
Ti3 O3 1.8577(17)
Ti3 C132 2.188(3)
Ti3 C103 2.322(2)
Ti3 C102 2.375(2)
Ti3 C99 2.394(2)
Ti3 C89 2.405(2)
Ti3 C90 2.410(3)
Ti3 C93 2.416(2)
Ti3 C101 2.419(2)
Ti3 C100 2.427(2)
Ti3 C91 2.439(2)
Ti3 C92 2.448(2)
O3 C114 1.424(3)
N3 C125 1.464(3)
N3 C118 1.466(3)
N3 C116 1.475(3)
C89 C93 1.410(3)
C89 C90 1.417(3)
C89 C94 1.501(3)
C90 C91 1.422(4)
C90 C95 1.501(4)
C91 C92 1.425(4)
C91 C96 1.502(4)
C92 C93 1.429(3)
C92 C97 1.498(4)
C93 C98 1.501(3)
C94 H94A 0.9800
C94 H94B 0.9800
C94 H94C 0.9800
C95 H95A 0.9800
C95 H95B 0.9800
C95 H95C 0.9800
C96 H96A 0.9800
C96 H96B 0.9800
C96 H96C 0.9800
C97 H97A 0.9800
C97 H97B 0.9800
C97 H97C 0.9800
C98 H98A 0.9800
C98 H98B 0.9800
C98 H98C 0.9800
C99 C100 1.405(3)
C99 C103 1.417(4)
C99 C104 1.528(3)
C100 C101 1.416(3)
C100 H100 0.9500
C101 C102 1.404(4)
C101 H101 0.9500
C102 C103 1.418(4)
C102 H102 0.9500
C103 H103 0.9500
C104 C109 1.565(3)
C104 C105 1.573(3)
C104 C114 1.640(3)
C105 C106 1.546(3)
C105 C110 1.555(3)
C105 H105 1.0000
C106 C107 1.530(4)
C106 H10D 0.9900
C106 H10E 0.9900
C107 C108 1.529(4)
C107 C111 1.532(3)
C107 H107 1.0000
C108 C109 1.546(3)
C108 H10F 0.9900
C108 H10G 0.9900
C109 C112 1.547(3)
C109 H109 1.0000
C110 C113 1.527(4)
C110 H11A 0.9900
C110 H11B 0.9900
C111 C113 1.528(3)
C111 H11C 0.9900
C111 H11D 0.9900
C112 C113 1.535(4)
C112 H11E 0.9900
C112 H11F 0.9900
C113 H113 1.0000
C114 C117 1.539(3)
C114 C115 1.543(3)
C115 C116 1.527(3)
C115 H11G 0.9900
C115 H11H 0.9900
C116 H11I 0.9900
C116 H11J 0.9900
C117 H11K 0.9800
C117 H11L 0.9800
C117 H11M 0.9800
C118 C119 1.506(4)
C118 H11N 0.9900
C118 H11O 0.9900
C119 C120 1.392(3)
C119 C124 1.396(4)
C120 C121 1.387(4)
C120 H120 0.9500
C121 C122 1.380(4)
C121 H121 0.9500
C122 C123 1.386(4)
C122 H122 0.9500
C123 C124 1.384(4)
C123 H123 0.9500
C124 H124 0.9500
C125 C126 1.513(3)
C125 H12A 0.9900
C125 H12B 0.9900
C126 C131 1.390(3)
C126 C127 1.399(3)
C127 C128 1.385(4)
C127 H127 0.9500
C128 C129 1.387(4)
C128 H128 0.9500
C129 C130 1.380(4)
C129 H129 0.9500
C130 C131 1.391(4)
C130 H130 0.9500
C131 H131 0.9500
C132 H13A 0.9800
C132 H13B 0.9800
C132 H13C 0.9800
Ti4 O4 1.8528(17)
Ti4 C176 2.191(3)
Ti4 C144 2.315(3)
Ti4 C145 2.373(3)
Ti4 C143 2.390(2)
Ti4 C134 2.394(3)
Ti4 C133 2.406(2)
Ti4 C146 2.418(3)
Ti4 C137 2.427(2)
Ti4 C147 2.427(2)
Ti4 C135 2.432(2)
Ti4 C136 2.441(2)
O4 C158 1.427(3)
N4 C162 1.462(3)
N4 C169 1.465(3)
N4 C160 1.479(3)
C133 C137 1.415(4)
C133 C134 1.415(3)
C133 C138 1.495(3)
C134 C135 1.419(4)
C134 C139 1.505(4)
C135 C136 1.423(4)
C135 C140 1.504(3)
C136 C137 1.428(3)
C136 C141 1.496(4)
C137 C142 1.500(4)
C138 H13D 0.9800
C138 H13E 0.9800
C138 H13F 0.9800
C139 H13G 0.9800
C139 H13H 0.9800
C139 H13I 0.9800
C140 H14A 0.9800
C140 H14B 0.9800
C140 H14C 0.9800
C141 H14D 0.9800
C141 H14E 0.9800
C141 H14F 0.9800
C142 H14G 0.9800
C142 H14H 0.9800
C142 H14I 0.9800
C143 C147 1.404(3)
C143 C144 1.427(3)
C143 C148 1.531(3)
C144 C145 1.414(4)
C144 H144 0.9500
C145 C146 1.406(4)
C145 H145 0.9500
C146 C147 1.411(4)
C146 H146 0.9500
C147 H147 0.9500
C148 C149 1.561(3)
C148 C153 1.577(3)
C148 C158 1.637(3)
C149 C154 1.535(3)
C149 C150 1.544(3)
C149 H149 1.0000
C150 C151 1.536(3)
C150 H15A 0.9900
C150 H15B 0.9900
C151 C155 1.530(4)
C151 C152 1.533(3)
C151 H151 1.0000
C152 C153 1.548(3)
C152 H15C 0.9900
C152 H15D 0.9900
C153 C156 1.546(4)
C153 H153 1.0000
C154 C157 1.537(3)
C154 H15E 0.9900
C154 H15F 0.9900
C155 C157 1.532(3)
C155 H15G 0.9900
C155 H15H 0.9900
C156 C157 1.537(3)
C156 H15I 0.9900
C156 H15J 0.9900
C157 H157 1.0000
C158 C161 1.535(3)
C158 C159 1.548(3)
C159 C160 1.528(3)
C159 H15K 0.9900
C159 H15L 0.9900
C160 H16A 0.9900
C160 H16B 0.9900
C161 H16C 0.9800
C161 H16D 0.9800
C161 H16E 0.9800
C162 C163 1.514(3)
C162 H16F 0.9900
C162 H16G 0.9900
C163 C168 1.392(3)
C163 C164 1.393(3)
C164 C165 1.388(4)
C164 H164 0.9500
C165 C166 1.381(4)
C165 H165 0.9500
C166 C167 1.387(4)
C166 H166 0.9500
C167 C168 1.392(4)
C167 H167 0.9500
C168 H168 0.9500
C169 C170 1.513(3)
C169 H16H 0.9900
C169 H16I 0.9900
C170 C171 1.385(4)
C170 C175 1.392(4)
C171 C172 1.383(4)
C171 H171 0.9500
C172 C173 1.385(4)
C172 H172 0.9500
C173 C174 1.381(4)
C173 H173 0.9500
C174 C175 1.388(4)
C174 H174 0.9500
C175 H175 0.9500
C176 H17A 0.9800
C176 H17B 0.9800
C176 H17C 0.9800

loop_
_geom_torsion_atom_site_label_1
_geom_torsion_atom_site_label_2
_geom_torsion_atom_site_label_3
_geom_torsion_atom_site_label_4
_geom_torsion
C44 Ti1 O1 C26 -84.7(2)
C15 Ti1 O1 C26 50.1(2)
C14 Ti1 O1 C26 42.8(2)
C11 Ti1 O1 C26 20.0(2)
C3 Ti1 O1 C26 135.2(2)
C2 Ti1 O1 C26 154.3(2)
C1 Ti1 O1 C26 -172.0(2)
C13 Ti1 O1 C26 1.1(2)
C4 Ti1 O1 C26 159.10(19)
C12 Ti1 O1 C26 -7.0(2)
C5 Ti1 O1 C26 -164.0(2)
C5 C1 C2 C3 2.0(3)
C6 C1 C2 C3 179.1(2)
Ti1 C1 C2 C3 -64.32(17)
C5 C1 C2 C7 -176.3(2)
C6 C1 C2 C7 0.7(4)
Ti1 C1 C2 C7 117.3(2)
C5 C1 C2 Ti1 66.35(17)
C6 C1 C2 Ti1 -116.6(2)
C1 C2 C3 C4 -1.5(3)
C7 C2 C3 C4 176.9(2)
Ti1 C2 C3 C4 -66.27(18)
C1 C2 C3 C8 -172.4(2)
C7 C2 C3 C8 6.0(4)
Ti1 C2 C3 C8 122.8(2)
C1 C2 C3 Ti1 64.79(18)
C7 C2 C3 Ti1 -116.8(2)
C2 C3 C4 C5 0.4(3)
C8 C3 C4 C5 171.1(2)
Ti1 C3 C4 C5 -65.68(18)
C2 C3 C4 C9 -172.2(2)
C8 C3 C4 C9 -1.4(4)
Ti1 C3 C4 C9 121.8(3)
C2 C3 C4 Ti1 66.05(17)
C8 C3 C4 Ti1 -123.2(3)
C2 C1 C5 C4 -1.8(3)
C6 C1 C5 C4 -178.9(2)
Ti1 C1 C5 C4 63.78(18)
C2 C1 C5 C10 167.9(2)
C6 C1 C5 C10 -9.2(4)
Ti1 C1 C5 C10 -126.6(3)
C2 C1 C5 Ti1 -65.58(17)
C6 C1 C5 Ti1 117.3(2)
C3 C4 C5 C1 0.9(3)
C9 C4 C5 C1 173.6(2)
Ti1 C4 C5 C1 -63.62(17)
C3 C4 C5 C10 -168.9(2)
C9 C4 C5 C10 3.9(4)
Ti1 C4 C5 C10 126.6(2)
C3 C4 C5 Ti1 64.50(17)
C9 C4 C5 Ti1 -122.7(3)
C15 C11 C12 C13 -1.2(3)
C16 C11 C12 C13 -174.2(2)
Ti1 C11 C12 C13 -63.67(17)
C15 C11 C12 Ti1 62.51(16)
C16 C11 C12 Ti1 -110.5(2)
C11 C12 C13 C14 -0.3(3)
Ti1 C12 C13 C14 -63.34(17)
C11 C12 C13 Ti1 62.99(17)
C12 C13 C14 C15 1.7(3)
Ti1 C13 C14 C15 -62.85(16)
C12 C13 C14 Ti1 64.58(17)
C13 C14 C15 C11 -2.5(3)
Ti1 C14 C15 C11 -68.39(16)
C13 C14 C15 Ti1 65.93(17)
C12 C11 C15 C14 2.2(3)
C16 C11 C15 C14 175.3(2)
Ti1 C11 C15 C14 68.00(17)
C12 C11 C15 Ti1 -65.78(16)
C16 C11 C15 Ti1 107.3(2)
C12 C11 C16 C21 -43.3(3)
C15 C11 C16 C21 145.0(2)
Ti1 C11 C16 C21 -132.39(17)
C12 C11 C16 C17 -157.2(2)
C15 C11 C16 C17 31.1(3)
Ti1 C11 C16 C17 113.68(18)
C12 C11 C16 C26 79.2(3)
C15 C11 C16 C26 -92.5(3)
Ti1 C11 C16 C26 -10.0(2)
C11 C16 C17 C18 172.75(19)
C21 C16 C17 C18 55.3(2)
C26 C16 C17 C18 -71.0(3)
C11 C16 C17 C22 55.5(2)
C21 C16 C17 C22 -62.0(2)
C26 C16 C17 C22 171.70(19)
C22 C17 C18 C19 62.4(3)
C16 C17 C18 C19 -57.3(3)
C17 C18 C19 C20 56.5(3)
C17 C18 C19 C23 -63.2(3)
C18 C19 C20 C21 -60.0(3)
C23 C19 C20 C21 59.4(3)
C19 C20 C21 C24 -58.6(3)
C19 C20 C21 C16 63.0(3)
C11 C16 C21 C24 -53.2(3)
C17 C16 C21 C24 62.7(2)
C26 C16 C21 C24 -169.75(19)
C11 C16 C21 C20 -172.92(19)
C17 C16 C21 C20 -57.0(2)
C26 C16 C21 C20 70.6(3)
C18 C17 C22 C25 -61.5(3)
C16 C17 C22 C25 61.7(3)
C18 C19 C23 C25 58.9(3)
C20 C19 C23 C25 -60.1(3)
C20 C21 C24 C25 60.5(3)
C16 C21 C24 C25 -61.7(3)
C17 C22 C25 C24 -57.6(3)
C17 C22 C25 C23 61.4(3)
C21 C24 C25 C22 56.9(3)
C21 C24 C25 C23 -62.9(3)
C19 C23 C25 C22 -58.2(3)
C19 C23 C25 C24 61.5(3)
Ti1 O1 C26 C29 -154.91(16)
Ti1 O1 C26 C27 88.6(2)
Ti1 O1 C26 C16 -31.2(3)
C11 C16 C26 O1 20.2(3)
C21 C16 C26 O1 140.2(2)
C17 C16 C26 O1 -98.2(2)
C11 C16 C26 C29 137.0(2)
C21 C16 C26 C29 -103.1(2)
C17 C16 C26 C29 18.6(3)
C11 C16 C26 C27 -96.3(2)
C21 C16 C26 C27 23.7(3)
C17 C16 C26 C27 145.3(2)
O1 C26 C27 C28 57.5(2)
C29 C26 C27 C28 -54.9(3)
C16 C26 C27 C28 175.56(19)
C30 N1 C28 C27 -68.1(3)
C37 N1 C28 C27 171.19(19)
C26 C27 C28 N1 -175.40(19)
C37 N1 C30 C31 -72.5(3)
C28 N1 C30 C31 166.17(19)
N1 C30 C31 C32 156.0(2)
N1 C30 C31 C36 -27.3(3)
C36 C31 C32 C33 -0.5(4)
C30 C31 C32 C33 176.2(2)
C31 C32 C33 C34 1.0(4)
C32 C33 C34 C35 -0.6(4)
C33 C34 C35 C36 -0.2(4)
C34 C35 C36 C31 0.6(4)
C32 C31 C36 C35 -0.3(4)
C30 C31 C36 C35 -176.9(2)
C30 N1 C37 C38 161.0(2)
C28 N1 C37 C38 -76.7(3)
N1 C37 C38 C43 -36.4(3)
N1 C37 C38 C39 148.2(2)
C43 C38 C39 C40 0.2(4)
C37 C38 C39 C40 175.7(3)
C38 C39 C40 C41 -0.4(4)
C39 C40 C41 C42 0.4(5)
C40 C41 C42 C43 -0.2(4)
C39 C38 C43 C42 0.0(4)
C37 C38 C43 C42 -175.5(2)
C41 C42 C43 C38 0.0(4)
C88 Ti2 O2 C70 85.5(2)
C56 Ti2 O2 C70 -48.9(2)
C57 Ti2 O2 C70 -41.6(2)
C55 Ti2 O2 C70 -19.0(2)
C46 Ti2 O2 C70 173.4(2)
C45 Ti2 O2 C70 -152.4(2)
C49 Ti2 O2 C70 -134.3(2)
C58 Ti2 O2 C70 0.3(2)
C59 Ti2 O2 C70 8.0(2)
C47 Ti2 O2 C70 165.20(19)
C48 Ti2 O2 C70 -158.68(19)
C49 C45 C46 C47 -1.5(3)
C50 C45 C46 C47 177.5(2)
Ti2 C45 C46 C47 -66.88(17)
C49 C45 C46 C51 -178.9(2)
C50 C45 C46 C51 0.1(4)
Ti2 C45 C46 C51 115.8(2)
C49 C45 C46 Ti2 65.35(17)
C50 C45 C46 Ti2 -115.6(2)
C45 C46 C47 C48 1.4(3)
C51 C46 C47 C48 178.7(2)
Ti2 C46 C47 C48 -64.59(18)
C45 C46 C47 C52 -169.6(2)
C51 C46 C47 C52 7.7(4)
Ti2 C46 C47 C52 124.4(2)
C45 C46 C47 Ti2 65.96(16)
C51 C46 C47 Ti2 -116.7(2)
C46 C47 C48 C49 -0.7(3)
C52 C47 C48 C49 170.2(2)
Ti2 C47 C48 C49 -64.03(17)
C46 C47 C48 C53 -172.5(2)
C52 C47 C48 C53 -1.6(4)
Ti2 C47 C48 C53 124.1(3)
C46 C47 C48 Ti2 63.35(17)
C52 C47 C48 Ti2 -125.7(3)
C46 C45 C49 C48 1.1(3)
C50 C45 C49 C48 -177.9(2)
Ti2 C45 C49 C48 65.99(17)
C46 C45 C49 C54 172.0(2)
C50 C45 C49 C54 -7.0(4)
Ti2 C45 C49 C54 -123.1(2)
C46 C45 C49 Ti2 -64.89(16)
C50 C45 C49 Ti2 116.1(2)
C47 C48 C49 C45 -0.3(3)
C53 C48 C49 C45 171.5(2)
Ti2 C48 C49 C45 -65.05(17)
C47 C48 C49 C54 -171.2(2)
C53 C48 C49 C54 0.6(4)
Ti2 C48 C49 C54 124.0(3)
C47 C48 C49 Ti2 64.78(17)
C53 C48 C49 Ti2 -123.4(3)
C59 C55 C56 C57 -2.1(3)
C60 C55 C56 C57 -175.4(2)
Ti2 C55 C56 C57 -67.99(18)
C59 C55 C56 Ti2 65.90(17)
C60 C55 C56 Ti2 -107.4(2)
C55 C56 C57 C58 2.7(3)
Ti2 C56 C57 C58 -65.94(18)
C55 C56 C57 Ti2 68.65(18)
C56 C57 C58 C59 -2.3(3)
Ti2 C57 C58 C59 -65.22(18)
C56 C57 C58 Ti2 62.96(18)
C57 C58 C59 C55 1.0(3)
Ti2 C58 C59 C55 -62.44(18)
C57 C58 C59 Ti2 63.41(18)
C56 C55 C59 C58 0.7(3)
C60 C55 C59 C58 174.0(2)
Ti2 C55 C59 C58 63.05(18)
C56 C55 C59 Ti2 -62.36(17)
C60 C55 C59 Ti2 111.0(2)
C59 C55 C60 C61 41.5(3)
C56 C55 C60 C61 -146.5(2)
Ti2 C55 C60 C61 131.06(17)
C59 C55 C60 C65 155.5(2)
C56 C55 C60 C65 -32.5(3)
Ti2 C55 C60 C65 -114.95(18)
C59 C55 C60 C70 -80.3(3)
C56 C55 C60 C70 91.7(3)
Ti2 C55 C60 C70 9.2(2)
C55 C60 C61 C66 52.9(3)
C65 C60 C61 C66 -62.8(2)
C70 C60 C61 C66 169.28(18)
C55 C60 C61 C62 172.7(2)
C65 C60 C61 C62 57.0(2)
C70 C60 C61 C62 -70.9(2)
C66 C61 C62 C63 58.6(2)
C60 C61 C62 C63 -63.3(3)
C61 C62 C63 C67 -59.3(3)
C61 C62 C63 C64 60.5(3)
C67 C63 C64 C65 63.3(3)
C62 C63 C64 C65 -56.7(3)
C63 C64 C65 C68 -62.5(2)
C63 C64 C65 C60 57.6(3)
C55 C60 C65 C64 -173.2(2)
C61 C60 C65 C64 -55.4(3)
C70 C60 C65 C64 70.5(3)
C55 C60 C65 C68 -55.6(2)
C61 C60 C65 C68 62.3(2)
C70 C60 C65 C68 -171.90(19)
C62 C61 C66 C69 -60.9(2)
C60 C61 C66 C69 61.5(3)
C64 C63 C67 C69 -59.0(3)
C62 C63 C67 C69 60.1(3)
C64 C65 C68 C69 61.7(2)
C60 C65 C68 C69 -62.1(2)
C63 C67 C69 C68 58.0(3)
C63 C67 C69 C66 -61.6(3)
C65 C68 C69 C67 -61.2(3)
C65 C68 C69 C66 57.7(3)
C61 C66 C69 C67 63.2(3)
C61 C66 C69 C68 -56.7(3)
Ti2 O2 C70 C73 152.35(17)
Ti2 O2 C70 C71 -91.0(2)
Ti2 O2 C70 C60 29.3(3)
C55 C60 C70 O2 -18.8(2)
C61 C60 C70 O2 -139.01(19)
C65 C60 C70 O2 99.4(2)
C55 C60 C70 C73 -135.4(2)
C61 C60 C70 C73 104.4(2)
C65 C60 C70 C73 -17.2(3)
C55 C60 C70 C71 97.7(2)
C61 C60 C70 C71 -22.5(3)
C65 C60 C70 C71 -144.0(2)
O2 C70 C71 C72 -58.6(2)
C73 C70 C71 C72 53.9(3)
C60 C70 C71 C72 -176.93(19)
C74 N2 C72 C71 68.2(3)
C81 N2 C72 C71 -171.3(2)
C70 C71 C72 N2 174.81(19)
C81 N2 C74 C75 72.3(3)
C72 N2 C74 C75 -166.8(2)
N2 C74 C75 C80 -153.1(2)
N2 C74 C75 C76 30.1(3)
C80 C75 C76 C77 0.4(4)
C74 C75 C76 C77 177.2(2)
C75 C76 C77 C78 -0.9(4)
C76 C77 C78 C79 0.3(4)
C77 C78 C79 C80 0.9(4)
C76 C75 C80 C79 0.7(4)
C74 C75 C80 C79 -176.1(2)
C78 C79 C80 C75 -1.4(4)
C74 N2 C81 C82 -159.9(2)
C72 N2 C81 C82 77.7(2)
N2 C81 C82 C87 37.0(3)
N2 C81 C82 C83 -148.5(2)
C87 C82 C83 C84 0.6(4)
C81 C82 C83 C84 -174.0(2)
C82 C83 C84 C85 0.5(4)
C83 C84 C85 C86 -1.0(4)
C84 C85 C86 C87 0.5(4)
C83 C82 C87 C86 -1.2(4)
C81 C82 C87 C86 173.4(2)
C85 C86 C87 C82 0.6(4)
C132 Ti3 O3 C114 -83.5(2)
C103 Ti3 O3 C114 50.8(2)
C102 Ti3 O3 C114 44.4(2)
C99 Ti3 O3 C114 20.7(2)
C89 Ti3 O3 C114 155.2(2)
C90 Ti3 O3 C114 136.4(2)
C93 Ti3 O3 C114 -171.0(2)
C101 Ti3 O3 C114 2.4(2)
C100 Ti3 O3 C114 -6.1(2)
C91 Ti3 O3 C114 160.39(19)
C92 Ti3 O3 C114 -162.5(2)
C93 C89 C90 C91 -0.8(3)
C94 C89 C90 C91 178.4(2)
Ti3 C89 C90 C91 -66.11(18)
C93 C89 C90 C95 -171.8(2)
C94 C89 C90 C95 7.4(4)
Ti3 C89 C90 C95 122.9(2)
C93 C89 C90 Ti3 65.35(17)
C94 C89 C90 Ti3 -115.4(2)
C89 C90 C91 C92 0.0(3)
C95 C90 C91 C92 171.0(2)
Ti3 C90 C91 C92 -65.23(17)
C89 C90 C91 C96 -172.8(2)
C95 C90 C91 C96 -1.8(4)
Ti3 C90 C91 C96 122.0(3)
C89 C90 C91 Ti3 65.23(17)
C95 C90 C91 Ti3 -123.8(3)
C90 C91 C92 C93 0.7(3)
C96 C91 C92 C93 173.7(2)
Ti3 C91 C92 C93 -63.46(17)
C90 C91 C92 C97 -170.1(2)
C96 C91 C92 C97 2.9(4)
Ti3 C91 C92 C97 125.7(3)
C90 C91 C92 Ti3 64.20(17)
C96 C91 C92 Ti3 -122.8(3)
C90 C89 C93 C92 1.2(3)
C94 C89 C93 C92 -178.0(2)
Ti3 C89 C93 C92 66.37(17)
C90 C89 C93 C98 178.0(2)
C94 C89 C93 C98 -1.2(4)
Ti3 C89 C93 C98 -116.8(2)
C90 C89 C93 Ti3 -65.15(17)
C94 C89 C93 Ti3 115.7(2)
C91 C92 C93 C89 -1.2(3)
C97 C92 C93 C89 169.5(2)
Ti3 C92 C93 C89 -65.33(17)
C91 C92 C93 C98 -178.1(2)
C97 C92 C93 C98 -7.3(4)
Ti3 C92 C93 C98 117.8(2)
C91 C92 C93 Ti3 64.11(17)
C97 C92 C93 Ti3 -125.1(3)
C103 C99 C100 C101 -1.1(3)
C104 C99 C100 C101 -174.3(2)
Ti3 C99 C100 C101 -63.64(17)
C103 C99 C100 Ti3 62.56(16)
C104 C99 C100 Ti3 -110.7(2)
C99 C100 C101 C102 -0.3(3)
Ti3 C100 C101 C102 -63.35(16)
C99 C100 C101 Ti3 63.03(16)
C100 C101 C102 C103 1.6(3)
Ti3 C101 C102 C103 -63.11(16)
C100 C101 C102 Ti3 64.70(16)
C100 C99 C103 C102 2.1(3)
C104 C99 C103 C102 175.3(2)
Ti3 C99 C103 C102 67.68(17)
C100 C99 C103 Ti3 -65.61(16)
C104 C99 C103 Ti3 107.6(2)
C101 C102 C103 C99 -2.3(3)
Ti3 C102 C103 C99 -68.22(17)
C101 C102 C103 Ti3 65.95(17)
C100 C99 C104 C109 -41.8(3)
C103 C99 C104 C109 146.2(2)
Ti3 C99 C104 C109 -130.85(17)
C100 C99 C104 C105 -155.8(2)
C103 C99 C104 C105 32.3(3)
Ti3 C99 C104 C105 115.21(18)
C100 C99 C104 C114 80.3(3)
C103 C99 C104 C114 -91.6(3)
Ti3 C99 C104 C114 -8.7(2)
C99 C104 C105 C106 172.37(19)
C109 C104 C105 C106 55.2(2)
C114 C104 C105 C106 -71.3(3)
C99 C104 C105 C110 55.2(2)
C109 C104 C105 C110 -62.0(2)
C114 C104 C105 C110 171.51(19)
C110 C105 C106 C107 61.8(3)
C104 C105 C106 C107 -57.9(3)
C105 C106 C107 C108 57.1(3)
C105 C106 C107 C111 -62.6(3)
C106 C107 C108 C109 -60.2(3)
C111 C107 C108 C109 59.6(3)
C107 C108 C109 C112 -58.7(3)
C107 C108 C109 C104 62.6(3)
C99 C104 C109 C108 -172.51(19)
C105 C104 C109 C108 -56.5(2)
C114 C104 C109 C108 71.3(2)
C99 C104 C109 C112 -53.1(3)
C105 C104 C109 C112 62.9(2)
C114 C104 C109 C112 -169.22(19)
C106 C105 C110 C113 -61.5(3)
C104 C105 C110 C113 61.6(3)
C108 C107 C111 C113 -60.3(3)
C106 C107 C111 C113 58.7(3)
C108 C109 C112 C113 60.4(3)
C104 C109 C112 C113 -61.8(3)
C105 C110 C113 C111 61.4(3)
C105 C110 C113 C112 -57.4(3)
C107 C111 C113 C110 -58.0(3)
C107 C111 C113 C112 61.6(3)
C109 C112 C113 C110 56.9(3)
C109 C112 C113 C111 -62.8(3)
Ti3 O3 C114 C117 -154.59(16)
Ti3 O3 C114 C115 89.1(2)
Ti3 O3 C114 C104 -31.2(3)
C99 C104 C114 O3 19.3(2)
C109 C104 C114 O3 138.91(19)
C105 C104 C114 O3 -99.2(2)
C99 C104 C114 C117 136.0(2)
C109 C104 C114 C117 -104.4(2)
C105 C104 C114 C117 17.4(3)
C99 C104 C114 C115 -97.8(2)
C109 C104 C114 C115 21.8(3)
C105 C104 C114 C115 143.7(2)
O3 C114 C115 C116 58.5(2)
C117 C114 C115 C116 -53.9(3)
C104 C114 C115 C116 177.12(19)
C125 N3 C116 C115 172.7(2)
C118 N3 C116 C115 -66.4(3)
C114 C115 C116 N3 -173.85(19)
C125 N3 C118 C119 -72.3(3)
C116 N3 C118 C119 166.2(2)
N3 C118 C119 C120 155.0(2)
N3 C118 C119 C124 -28.7(3)
C124 C119 C120 C121 -0.1(4)
C118 C119 C120 C121 176.3(2)
C119 C120 C121 C122 0.7(4)
C120 C121 C122 C123 -0.7(4)
C121 C122 C123 C124 0.1(4)
C122 C123 C124 C119 0.5(4)
C120 C119 C124 C123 -0.5(4)
C118 C119 C124 C123 -176.8(2)
C118 N3 C125 C126 157.7(2)
C116 N3 C125 C126 -79.5(3)
N3 C125 C126 C131 -32.5(4)
N3 C125 C126 C127 153.4(2)
C131 C126 C127 C128 -1.5(4)
C125 C126 C127 C128 172.8(2)
C126 C127 C128 C129 1.2(4)
C127 C128 C129 C130 -0.1(4)
C128 C129 C130 C131 -0.6(4)
C127 C126 C131 C130 0.8(4)
C125 C126 C131 C130 -173.4(2)
C129 C130 C131 C126 0.2(4)
C176 Ti4 O4 C158 84.5(2)
C144 Ti4 O4 C158 -49.8(2)
C145 Ti4 O4 C158 -42.6(2)
C143 Ti4 O4 C158 -19.6(2)
C134 Ti4 O4 C158 173.7(2)
C133 Ti4 O4 C158 -151.8(2)
C146 Ti4 O4 C158 -0.5(2)
C137 Ti4 O4 C158 -135.1(2)
C147 Ti4 O4 C158 7.3(2)
C135 Ti4 O4 C158 163.34(19)
C136 Ti4 O4 C158 -161.70(19)
C137 C133 C134 C135 -1.0(3)
C138 C133 C134 C135 177.4(2)
Ti4 C133 C134 C135 -66.69(17)
C137 C133 C134 C139 179.8(2)
C138 C133 C134 C139 -1.8(4)
Ti4 C133 C134 C139 114.1(2)
C137 C133 C134 Ti4 65.73(17)
C138 C133 C134 Ti4 -115.9(2)
C133 C134 C135 C136 1.2(3)
C139 C134 C135 C136 -179.6(2)
Ti4 C134 C135 C136 -64.83(18)
C133 C134 C135 C140 -168.8(2)
C139 C134 C135 C140 10.4(4)
Ti4 C134 C135 C140 125.2(3)
C133 C134 C135 Ti4 65.98(17)
C139 C134 C135 Ti4 -114.8(2)
C134 C135 C136 C137 -0.9(3)
C140 C135 C136 C137 169.3(2)
Ti4 C135 C136 C137 -64.45(17)
C134 C135 C136 C141 -174.7(2)
C140 C135 C136 C141 -4.6(4)
Ti4 C135 C136 C141 121.7(3)
C134 C135 C136 Ti4 63.55(17)
C140 C135 C136 Ti4 -126.3(3)
C134 C133 C137 C136 0.4(3)
C138 C133 C137 C136 -178.0(2)
Ti4 C133 C137 C136 65.19(17)
C134 C133 C137 C142 171.5(2)
C138 C133 C137 C142 -6.9(4)
Ti4 C133 C137 C142 -123.7(2)
C134 C133 C137 Ti4 -64.80(17)
C138 C133 C137 Ti4 116.8(2)
C135 C136 C137 C133 0.3(3)
C141 C136 C137 C133 174.0(2)
Ti4 C136 C137 C133 -64.32(17)
C135 C136 C137 C142 -170.6(2)
C141 C136 C137 C142 3.1(4)
Ti4 C136 C137 C142 124.8(3)
C135 C136 C137 Ti4 64.64(17)
C141 C136 C137 Ti4 -121.7(3)
C147 C143 C144 C145 -2.2(3)
C148 C143 C144 C145 -175.4(2)
Ti4 C143 C144 C145 -68.04(18)
C147 C143 C144 Ti4 65.84(17)
C148 C143 C144 Ti4 -107.3(2)
C143 C144 C145 C146 2.8(3)
Ti4 C144 C145 C146 -65.63(18)
C143 C144 C145 Ti4 68.39(17)
C144 C145 C146 C147 -2.2(3)
Ti4 C145 C146 C147 -64.94(18)
C144 C145 C146 Ti4 62.71(18)
C144 C143 C147 C146 0.8(3)
C148 C143 C147 C146 174.0(2)
Ti4 C143 C147 C146 63.30(18)
C144 C143 C147 Ti4 -62.49(17)
C148 C143 C147 Ti4 110.7(2)
C145 C146 C147 C143 0.9(3)
Ti4 C146 C147 C143 -62.60(18)
C145 C146 C147 Ti4 63.47(18)
C147 C143 C148 C149 41.8(3)
C144 C143 C148 C149 -146.3(2)
Ti4 C143 C148 C149 131.00(17)
C147 C143 C148 C153 155.7(2)
C144 C143 C148 C153 -32.4(3)
Ti4 C143 C148 C153 -115.10(18)
C147 C143 C148 C158 -80.4(3)
C144 C143 C148 C158 91.4(3)
Ti4 C143 C148 C158 8.8(2)
C143 C148 C149 C154 52.7(3)
C153 C148 C149 C154 -62.8(2)
C158 C148 C149 C154 169.26(18)
C143 C148 C149 C150 172.6(2)
C153 C148 C149 C150 57.1(2)
C158 C148 C149 C150 -70.9(2)
C154 C149 C150 C151 58.7(3)
C148 C149 C150 C151 -63.0(3)
C149 C150 C151 C155 -59.9(3)
C149 C150 C151 C152 60.5(3)
C155 C151 C152 C153 63.0(3)
C150 C151 C152 C153 -57.4(3)
C151 C152 C153 C156 -61.7(2)
C151 C152 C153 C148 58.0(3)
C143 C148 C153 C156 -55.6(2)
C149 C148 C153 C156 61.7(2)
C158 C148 C153 C156 -171.90(19)
C143 C148 C153 C152 -172.9(2)
C149 C148 C153 C152 -55.5(3)
C158 C148 C153 C152 70.8(3)
C150 C149 C154 C157 -60.3(2)
C148 C149 C154 C157 62.1(3)
C152 C151 C155 C157 -59.4(3)
C150 C151 C155 C157 60.1(3)
C152 C153 C156 C157 61.6(2)
C148 C153 C156 C157 -61.4(3)
C151 C155 C157 C154 -61.0(3)
C151 C155 C157 C156 58.2(3)
C149 C154 C157 C155 62.5(3)
C149 C154 C157 C156 -56.9(3)
C153 C156 C157 C155 -61.7(3)
C153 C156 C157 C154 57.3(3)
Ti4 O4 C158 C161 153.13(17)
Ti4 O4 C158 C159 -90.5(2)
Ti4 O4 C158 C148 29.8(3)
C143 C148 C158 O4 -18.6(2)
C149 C148 C158 O4 -138.64(19)
C153 C148 C158 O4 99.5(2)
C143 C148 C158 C161 -135.3(2)
C149 C148 C158 C161 104.7(2)
C153 C148 C158 C161 -17.2(3)
C143 C148 C158 C159 98.1(2)
C149 C148 C158 C159 -21.8(3)
C153 C148 C158 C159 -143.8(2)
O4 C158 C159 C160 -58.6(2)
C161 C158 C159 C160 53.9(3)
C148 C158 C159 C160 -176.88(19)
C162 N4 C160 C159 66.3(3)
C169 N4 C160 C159 -172.9(2)
C158 C159 C160 N4 171.77(19)
C169 N4 C162 C163 71.3(3)
C160 N4 C162 C163 -167.4(2)
N4 C162 C163 C168 30.8(3)
N4 C162 C163 C164 -152.2(2)
C168 C163 C164 C165 0.3(4)
C162 C163 C164 C165 -176.7(2)
C163 C164 C165 C166 -0.5(4)
C164 C165 C166 C167 0.2(4)
C165 C166 C167 C168 0.4(4)
C164 C163 C168 C167 0.3(4)
C162 C163 C168 C167 177.3(2)
C166 C167 C168 C163 -0.7(4)
C162 N4 C169 C170 -161.1(2)
C160 N4 C169 C170 76.3(3)
N4 C169 C170 C171 36.4(3)
N4 C169 C170 C175 -147.0(2)
C175 C170 C171 C172 -0.3(4)
C169 C170 C171 C172 176.4(2)
C170 C171 C172 C173 0.3(4)
C171 C172 C173 C174 0.2(4)
C172 C173 C174 C175 -0.6(4)
C173 C174 C175 C170 0.6(4)
C171 C170 C175 C174 -0.1(4)
C169 C170 C175 C174 -176.8(2)
